data_1564260
loop_
_publ_author_name
'Jia, Xiangqing'
'Nitsch, J\"orn'
'Wu, Zhu'
'Friedrich, Alexandra'
'Krebs, Johannes'
'Krummenacher, Ivo'
'Fantuzzi, Felipe'
'Braunschweig, Holger'
'Moos, Michael'
'Lambert, Christoph'
'Engels, Bernd'
'Marder, Todd B.'

_publ_section_title
;
 One- and Two-Electron Reduction of Triarylborane-Based Helical
 Donor-Acceptor Compounds
;
_journal_name_full 'Chemical Science'
_journal_paper_doi 10.1039/D1SC02409D
_journal_year 2021
_chemical_formula_moiety 'C54 H48 B N, 1.5(C12 H24 K O6), C4 H8 O'
_chemical_formula_sum 'C76 H92 B K1.5 N O10'
_chemical_formula_weight 1248.96
_chemical_name_systematic
'1:1 13-(dimesitylboryl)-N,N-di-p-tolyldibenzo[c,g]phenanthren-8-amine (3-B(Mes)2-[5]helix-12-N(p-Tol)2) mono- and dianion'
_space_group_crystal_system triclinic
_space_group_IT_number 2
_space_group_name_Hall '-P 1'
_space_group_name_H-M_alt 'P -1'
_atom_sites_solution_hydrogens geom
_atom_sites_solution_primary dual
_audit_creation_date 2020-03-25
_audit_creation_method
;
Olex2 1.2-ac3
(compiled 2017.03.02 svn.r3394 for Rigaku Oxford Diffraction, GUI svn.r5318)
;
_audit_update_record
;
2020-11-13 deposited with the CCDC.	2021-07-27 downloaded from the CCDC.
;
_cell_angle_alpha 87.406(3)
_cell_angle_beta 72.123(3)
_cell_angle_gamma 67.804(3)
_cell_formula_units_Z 2
_cell_length_a 13.5466(5)
_cell_length_b 15.5380(6)
_cell_length_c 18.5839(6)
_cell_measurement_reflns_used 24209
_cell_measurement_temperature 100(2)
_cell_measurement_theta_max 72.7610
_cell_measurement_theta_min 2.5120
_cell_volume 3435.8(2)
_computing_cell_refinement 'CrysAlisPro 1.171.40.53 (Rigaku OD, 2019)'
_computing_data_collection 'CrysAlisPro 1.171.40.53 (Rigaku OD, 2019)'
_computing_data_reduction 'CrysAlisPro 1.171.40.53 (Rigaku OD, 2019)'
_computing_molecular_graphics 'ShelXLe (Huebschle et all, 2011)'
_computing_publication_material 'Olex2 (Dolomanov et al., 2009)'
_computing_structure_refinement 'ShelXL (Sheldrick, 2008)'
_computing_structure_solution 'ShelXT (Sheldrick, 2015)'
_diffrn_ambient_environment N~2~
_diffrn_ambient_temperature 100(2)
_diffrn_detector 'Hybrid Pixel Array Detector'
_diffrn_detector_area_resol_mean 10.0000
_diffrn_detector_type HyPix
_diffrn_measured_fraction_theta_full 1.000
_diffrn_measured_fraction_theta_max 1.000
_diffrn_measurement_details
;
List of Runs (angles in degrees, time in seconds):

  # Type    Start    End  Width  t~exp~   \w     \q     \k     \f   Frames
#--------------------------------------------------------------------------
  1  \w    -43.00 -17.00   0.50    4.01    --    6.00 129.00 -25.61   52
  2  \w    -35.00 -10.00   0.50    4.01    --   10.00 120.00 -38.94   50
  3  \w    -59.00 -33.00   0.50    4.01    --   10.00 160.00  88.17   52
  4  \w    -10.00  15.00   0.50    4.01    --   22.00  96.00  81.99   50
  5  \w      0.00  27.00   0.50    4.01    --   30.00  98.00  15.24   54
  6  \w      1.00  26.00   0.50    4.01    --   34.00  98.00-135.52   50
  7  \w     10.00  37.00   0.50    4.01    --   38.00  92.00-171.96   54
  8  \w      7.00  32.00   0.50    4.01    --   38.00  94.00  46.97   50
  9  \w     12.00  37.00   0.50    4.01    --   42.00  92.00 -99.66   50
 10  \w     17.00  42.00   0.50    4.01    --   46.00  90.00 -54.36   50
 11  \w     17.00  42.00   0.50    4.01    --   46.00  90.00  88.89   50
 12  \w     40.00  93.00   0.50    4.01    --   47.70-125.00  60.00  106
 13  \w     28.00  79.00   0.50    4.01    --   47.70-108.00 138.00  102
 14  \w    -84.00 -13.00   0.50    4.01    --  -47.70 125.00 -60.00  142
 15  \w    -81.00  -1.00   0.50    4.01    --  -47.70 108.00-123.00  160
 16  \w    -71.00 -35.00   0.50    4.01    --  -47.70 -19.00 -30.00   72
 17  \w    -74.00 -35.00   0.50    4.01    --  -47.70 -19.00-150.00   78
 18  \w   -111.00 -85.00   0.50    4.01    --  -47.70 -19.00-150.00   52
 19  \w   -121.00 -41.00   0.50    4.01    --  -47.70 -19.00 -60.00  160
 20  \w    -54.00 -27.00   0.50    4.01    --  -50.00 -78.00-167.34   54
 21  \w     31.00  63.00   0.50    4.01    --   54.00  79.00  21.89   64
 22  \w     32.00  59.00   0.50    4.01    --   54.00  76.00  60.11   54
 23  \w    -58.00 -31.00   0.50    4.01    --  -54.00 -77.00 -90.79   54
 24  \w   -112.00 -30.00   0.50    4.01    --  -54.00 -79.00 164.41  164
 25  \w     34.00  72.00   0.50    4.01    --   58.00  79.00 103.01   76
 26  \w     36.00  74.00   0.50    4.01    --   58.00  75.00 146.74   76
 27  \w    -68.00 -35.00   0.50    4.01    --  -58.00 -78.00-109.50   66
 28  \w   -121.00 -95.00   0.50    4.01    --  -58.00 -78.00-109.50   52
 29  \w     40.00  67.00   0.50    4.01    --   62.00  75.00 -21.22   54
 30  \w     39.00  64.00   0.50    4.01    --   62.00  80.00-101.04   50
 31  \w     71.00  97.00   0.50    4.01    --   62.00  80.00-101.04   52
 32  \w     38.00  65.00   0.50    4.01    --   62.00  79.00-133.97   54
 33  \w     41.00  67.00   0.50    4.01    --   62.00  74.00  66.29   52
 34  \w    -75.00 -38.00   0.50    4.01    --  -62.00 -79.00 137.92   74
 35  \w   -132.00-106.00   0.50    4.01    --  -62.00 -79.00 137.92   52
 36  \w     44.00  70.00   0.50    4.01    --   66.00  76.00  -3.20   52
 37  \w     42.00  68.00   0.50    4.01    --   66.00  79.00 -52.50   52
 38  \w     43.00  72.00   0.50    4.01    --   66.00  77.00-115.17   58
 39  \w     46.00  74.00   0.50    4.01    --   66.00  73.00 -57.23   56
 40  \w     43.00  76.00   0.50    4.01    --   66.00  78.00  70.93   66
 41  \w    -71.00 -45.00   0.50    4.01    --  -66.00 -73.00   4.45   52
 42  \w    -74.00 -43.00   0.50    4.01    --  -66.00 -77.00 166.99   62
 43  \w     47.00  73.00   0.50    4.01    --   70.00  77.00 173.36   52
 44  \w    -78.00 -52.00   0.50   15.53    --  -74.00 -74.00-120.63   52
 45  \w    -78.00 -52.00   0.50   15.53    --  -74.00 -75.00 -53.16   52
 46  \w    -79.00 -53.00   0.50   15.53    --  -74.00 -72.00  27.47   52
 47  \w    -80.00 -54.00   0.50   15.53    --  -74.00 -73.00 126.41   52
 48  \w    -82.00 -52.00   0.50   15.53    --  -74.00 -75.00 120.04   60
 49  \w    -80.00 -54.00   0.50   15.53    --  -78.00 -79.00 -63.96   52
 50  \w    -82.00 -56.00   0.50   15.53    --  -78.00 -74.00 -10.54   52
 51  \w    -83.00 -57.00   0.50   15.53    --  -78.00 -73.00   5.47   52
 52  \w    -82.00 -56.00   0.50   15.53    --  -78.00 -75.00 -26.61   52
 53  \w    -82.00 -56.00   0.50   15.53    --  -78.00 -74.00 104.59   52
 54  \w    -95.00 -54.00   0.50   15.53    --  -78.00 -79.00  86.15   82
 55  \w    -85.00 -57.00   0.50   15.53    --  -78.00 -73.00 -99.31   56
 56  \w   -112.00 -56.00   0.50   15.53    --  -78.00 -75.00-150.24  112
 57  \w    -87.00 -61.00   0.50   15.53    --  -82.00 -75.00  64.74   52
 58  \w    -95.00 -64.00   0.50   15.53    --  -86.00 -74.00  77.75   62
 59  \w    -89.00 -63.00   0.50   15.53    --  -86.00 -76.00-126.31   52
 60  \w   -102.00 -63.00   0.50   15.53    --  -86.00 -76.00-155.85   78
 61  \w    -87.00 -62.00   0.50   15.53    --  -86.25 -80.00  26.25   50
 62  \w    -91.00 -65.00   0.50   15.53    --  -86.25 -74.00  45.82   52
 63  \w    -90.00 -63.00   0.50   15.53    --  -86.25 -77.00  60.00   54
 64  \w    -90.00 -64.00   0.50   15.53    --  -86.25 -77.00 120.00   52
 65  \w    -88.00 -62.00   0.50   15.53    --  -86.25 -80.00 140.92   52
 66  \w    -98.00 -65.00   0.50   15.53    --  -86.25 -74.00 153.30   66
 67  \w    -92.00 -65.00   0.50   15.53    --  -86.25 -74.00  35.15   54
 68  \w    -91.00 -65.00   0.50   15.53    --  -86.25 -72.00 -13.05   52
 69  \w    -90.00 -63.00   0.50   15.53    --  -86.25 -77.00 -34.29   54
 70  \w    -93.00 -65.00   0.50   15.53    --  -86.25 -75.00 -80.80   56
 71  \w    -90.00 -64.00   0.50   15.53    --  -86.25 -75.00-114.12   52
 72  \w    -97.00 -65.00   0.50   15.53    --  -86.25 -73.00-170.77   64
 73  \w   -101.00 -63.00   0.50   15.53    --  -86.25 -77.00 -60.00   76
 74  \w    -72.00 -47.00   0.50   15.53    --  -86.25 108.00-123.00   50
 75  \w   -122.00 -63.00   0.50   15.53    --  -86.25 -78.00 109.02  118
 76  \w   -145.00-120.00   0.50   15.53    --  -86.25-108.00 138.00   50
 77  \w   -156.00-129.00   0.50   15.53    --  -86.25 -80.00  26.25   54
 78  \w   -143.00 -63.00   0.50   15.53    --  -86.25 -77.00-180.00  160
 79  \w     81.00 170.00   0.50   15.53    --  102.00  76.00-164.38  178
 80  \w    130.00 174.00   0.50   15.53    --  102.00  77.00-139.52   88
 81  \w     79.00 105.00   0.50   15.53    --  102.00  78.00 -90.88   52
 82  \w     79.00 105.00   0.50   15.53    --  102.00  77.00-139.52   52
 83  \w     48.00 120.00   0.50   15.53    --  106.00-136.00  53.41  144
 84  \w    143.00 176.00   0.50   15.53    --  107.75  77.00-120.00   66
 85  \w    138.00 175.00   0.50   15.53    --  107.75  15.00-120.00   74
 86  \w    138.00 165.00   0.50   15.53    --  107.75  61.00 -90.00   54
 87  \w    143.00 178.00   0.50   15.53    --  107.75  61.00-120.00   70
 88  \w    130.00 178.00   0.50   15.53    --  107.75  77.00 -30.00   96
 89  \w    136.00 178.00   0.50   15.53    --  107.75  61.00  30.00   84
 90  \w    139.00 177.00   0.50   15.53    --  107.75  15.00  30.00   76
 91  \w    143.00 175.00   0.50   15.53    --  107.75  61.00  60.00   64
 92  \w    128.00 165.00   0.50   15.53    --  107.75  45.00  60.00   74
 93  \w    120.00 174.00   0.50   15.53    --  107.75  77.00 120.00  108
 94  \w    115.00 176.00   0.50   15.53    --  107.75 125.00  90.00  122
 95  \w     95.00 126.00   0.50   15.53    --  107.75  15.00  30.00   62
 96  \w     87.00 144.00   0.50   15.53    --  107.75  77.00  30.00  114
 97  \w     91.00 169.00   0.50   15.53    --  107.75  61.00 -60.00  156
 98  \w    104.00 176.00   0.50   15.53    --  107.75 108.00-123.00  144
 99  \w     96.00 137.00   0.50   15.53    --  107.75  45.00-120.00   82
100  \w     94.00 129.00   0.50   15.53    --  107.75  61.00-120.00   70
101  \w     85.00 141.00   0.50   15.53    --  107.75  77.00-180.00  112
102  \w     86.00 140.00   0.50   15.53    --  107.75  77.00 -90.00  108
103  \w     96.00 135.00   0.50   15.53    --  107.75  15.00-120.00   78
104  \w     91.00 122.00   0.50   15.53    --  107.75  61.00 -90.00   62
105  \w     91.00 162.00   0.50   15.53    --  107.75  61.00 -30.00  142
106  \w     92.00 129.00   0.50   15.53    --  107.75  61.00  30.00   74
107  \w     85.00 148.00   0.50   15.53    --  107.75  77.00  60.00  126
108  \w     92.00 174.00   0.50   15.53    --  107.75  61.00 150.00  164
109  \w     96.00 164.00   0.50   15.53    --  107.75 125.00 150.00  136
110  \w     96.00 148.00   0.50   15.53    --  107.75  61.00 120.00  104
111  \w     93.00 174.00   0.50   15.53    --  107.75  61.00  90.00  162
112  \w     92.00 119.00   0.50   15.53    --  107.75  61.00  60.00   54
113  \w     91.00 155.00   0.50   15.53    --  107.75  61.00   0.00  128
114  \w     85.00 178.00   0.50   15.53    --  107.75  77.00   0.00  186
115  \w     85.00 154.00   0.50   15.53    --  107.75  77.00 -60.00  138
116  \w     85.00 112.00   0.50   15.53    --  107.75  77.00 -30.00   54
117  \w     86.00 139.00   0.50   15.53    --  107.75  77.00-120.00  106
118  \w     92.00 117.00   0.50   15.53    --  107.75  61.00-180.00   50
119  \w     85.00 112.00   0.50   15.53    --  107.75  77.00 120.00   54
120  \w     85.00 144.00   0.50   15.53    --  107.75  77.00 150.00  118
121  \w     85.00 149.00   0.50   15.53    --  107.75  77.00  90.00  128
122  \w     35.00  61.00   0.50   15.53    --  107.75 -77.00 -60.00   52
123  \w     44.00  73.00   0.50   15.53    --  107.75 -94.00   0.00   58
124  \w     82.00 107.00   0.50   15.53    --  107.75-108.00 138.00   50
125  \w     70.00 102.00   0.50   15.53    --  107.75 -94.00  90.00   64
126  \w     75.00 112.00   0.50   15.53    --  107.75-125.00 120.00   74
127  \w     75.00 101.00   0.50   15.53    --  107.75 -94.00 150.00   52
128  \w     56.00 112.00   0.50   15.53    --  107.75-125.00  60.00  112
129  \w     66.00 112.00   0.50   15.53    --  107.75-125.00 -60.00   92
130  \w     82.00 107.00   0.50   15.53    --  107.75-108.00-115.12   50
131  \w     79.00 105.00   0.50   15.53    --  107.75-104.00-165.80   52
132  \w     37.00  63.00   0.50   15.53    --  107.75-104.00-165.80   52
133  \w     36.00  72.00   0.50   15.53    --  107.75-108.00-115.12   72
134  \w     36.00  94.00   0.50   15.53    --  107.75 -77.00 -90.00  116
135  \w     38.00 105.00   0.50   15.53    --  107.75 -77.00-180.00  134
136  \w     35.00 107.00   0.50   15.53    --  107.75-107.00 -85.76  144
137  \w     35.00  62.00   0.50   15.53    --  107.75 -94.00  90.00   54
138  \w     35.00 110.00   0.50   15.53    --  107.75-125.00  90.00  150
139  \w     38.00  69.00   0.50   15.53    --  107.75 -61.00  60.00   62
140  \w     35.00  88.00   0.50   15.53    --  107.75-125.00 -30.00  106
141  \w     35.00 111.00   0.50   15.53    --  107.75-125.00   0.00  152
142  \w     37.00  63.00   0.50   15.53    --  107.75-125.00 120.00   52
143  \w     35.00  61.00   0.50   15.53    --  107.75 -94.00 150.00   52
144  \w     35.00 111.00   0.50   15.53    --  107.75-125.00-180.00  152
145  \w     35.00 106.00   0.50   15.53    --  107.75 -94.00-180.00  142
;
_diffrn_measurement_device 'four-circle diffractometer'
_diffrn_measurement_device_type 'XtaLAB Synergy, Dualflex, HyPix'
_diffrn_measurement_method '\w scans'
_diffrn_orient_matrix_type 'CrysAlisPro convention (1999,Acta A55,543-557)'
_diffrn_orient_matrix_UB_11 -0.0648356000
_diffrn_orient_matrix_UB_12 0.0007089000
_diffrn_orient_matrix_UB_13 0.0842592000
_diffrn_orient_matrix_UB_21 0.1058403000
_diffrn_orient_matrix_UB_22 -0.0759320000
_diffrn_orient_matrix_UB_23 0.0111733000
_diffrn_orient_matrix_UB_31 0.0363782000
_diffrn_orient_matrix_UB_32 0.0759930000
_diffrn_orient_matrix_UB_33 0.0202911000
_diffrn_radiation_monochromator mirror
_diffrn_radiation_probe x-ray
_diffrn_radiation_type CuK\a
_diffrn_radiation_wavelength 1.54184
_diffrn_reflns_av_R_equivalents 0.0901
_diffrn_reflns_av_unetI/netI 0.0359
_diffrn_reflns_Laue_measured_fraction_full 1.000
_diffrn_reflns_Laue_measured_fraction_max 1.000
_diffrn_reflns_limit_h_max 16
_diffrn_reflns_limit_h_min -16
_diffrn_reflns_limit_k_max 18
_diffrn_reflns_limit_k_min -18
_diffrn_reflns_limit_l_max 22
_diffrn_reflns_limit_l_min -22
_diffrn_reflns_number 124255
_diffrn_reflns_point_group_measured_fraction_full 1.000
_diffrn_reflns_point_group_measured_fraction_max 1.000
_diffrn_reflns_theta_full 67.079
_diffrn_reflns_theta_max 67.079
_diffrn_reflns_theta_min 2.506
_diffrn_source 'micro-focus sealed X-ray tube'
_diffrn_source_type 'PhotonJet (Cu) X-ray Source'
_exptl_absorpt_coefficient_mu 1.411
_exptl_absorpt_correction_T_max 1.000
_exptl_absorpt_correction_T_min 0.646
_exptl_absorpt_correction_type gaussian
_exptl_absorpt_process_details
;
CrysAlisPro 1.171.40.53 (Rigaku Oxford Diffraction, 2019) Numerical 
absorption correction based on gaussian integration over a 
multifaceted crystal model Empirical absorption correction using 
spherical harmonics, implemented in SCALE3 ABSPACK scaling algorithm.
;
_exptl_crystal_colour 'dark violet'
_exptl_crystal_colour_modifier dark
_exptl_crystal_colour_primary violet
_exptl_crystal_density_diffrn 1.207
_exptl_crystal_description plate
_exptl_crystal_F_000 1337
_exptl_crystal_recrystallization_method 'Re-crystallisation from solvent: Tetrahydrofuran'
_exptl_crystal_size_max 0.194
_exptl_crystal_size_mid 0.077
_exptl_crystal_size_min 0.02
_refine_diff_density_max 0.759
_refine_diff_density_min -0.356
_refine_diff_density_rms 0.057
_refine_ls_extinction_coef 0.0018(3)
_refine_ls_extinction_expression Fc^*^=kFc[1+0.001xFc^2^\l^3^/sin(2\q)]^-1/4^
_refine_ls_extinction_method 'SHELXL-2017/1 (Sheldrick 2017)'
_refine_ls_goodness_of_fit_ref 1.057
_refine_ls_hydrogen_treatment constr
_refine_ls_matrix_type full
_refine_ls_number_parameters 1119
_refine_ls_number_reflns 12277
_refine_ls_number_restraints 793
_refine_ls_restrained_S_all 1.056
_refine_ls_R_factor_all 0.1319
_refine_ls_R_factor_gt 0.0917
_refine_ls_shift/su_max 0.001
_refine_ls_shift/su_mean 0.000
_refine_ls_structure_factor_coef Fsqd
_refine_ls_weighting_details 'w=1/[\s^2^(Fo^2^)+(0.1500P)^2^+2.3136P] where P=(Fo^2^+2Fc^2^)/3'
_refine_ls_weighting_scheme calc
_refine_ls_wR_factor_gt 0.2569
_refine_ls_wR_factor_ref 0.2932
_reflns_Friedel_coverage 0.000
_reflns_number_gt 7417
_reflns_number_total 12277
_reflns_threshold_expression 'I > 2\s(I)'
_cod_data_source_file d1sc02409d2.cif
_cod_data_source_block cmpd_2K1_2K2
_cod_original_formula_sum 'C76 H92 B K1.50 N O10'
_cod_database_code 1564260
_shelx_shelxl_version_number 2017/1
_chemical_oxdiff_usercomment JoKr018_XiJi
_shelx_space_group_comment
;
The symmetry employed for this shelxl refinement is uniquely defined
by the following loop, which should always be used as a source of
symmetry information in preference to the above space-group names.
They are only intended as comments.
;
_shelx_estimated_absorpt_t_max 0.972
_shelx_estimated_absorpt_t_min 0.771
_diffrn_oxdiff_digest_frames
;
016ca3118f2de481c285e180fd09c5817611530f10b
;
_reflns_odcompleteness_completeness 99.95
_reflns_odcompleteness_iscentric 1
_reflns_odcompleteness_theta 66.97
_olex2_refinement_description
;
1. Fixed Uiso
 At 1.2 times of:
  All C(H) groups, All C(H,H) groups
 At 1.5 times of:
  All C(H,H,H) groups
2. Uiso/Uaniso restraints and constraints
C1_4 \\sim O2_4 \\sim C2_4 \\sim O3_4 \\sim C3_4 \\sim O4_4 \\sim C4_4 \\sim
O5_4 \\sim C5_4 \\sim O6_4 \\sim C7_4 \\sim C8_4 \\sim C9_4 \\sim C10_4 \\sim
C11_4 \\sim C12_4 \\sim C6_4 \\sim O1_4: within 2A with sigma of 0.01 and sigma
for terminal atoms of 0.02
O1_8 \\sim O2_8 \\sim O3_8 \\sim O4_8 \\sim O5_8 \\sim O6_8 \\sim C1_8 \\sim
C2_8 \\sim C3_8 \\sim C4_8 \\sim C5_8 \\sim C6_8 \\sim C7_8 \\sim C8_8 \\sim
C9_8 \\sim C10_8 \\sim C11_8 \\sim C12_8: within 2A with sigma of 0.03 and
sigma for terminal atoms of 0.06
O1_5 \\sim C2_5 \\sim C3_5 \\sim C4_5 \\sim C5_5 \\sim O1_15 \\sim C2_15 \\sim
C4_15 \\sim C3_15 \\sim C5_15: within 2A with sigma of 0.003 and sigma for
terminal atoms of 0.006
Uanis(C7_1) \\sim Ueq: with sigma of 0.004 and sigma for terminal atoms of 0.008
Uanis(C5_8) \\sim Ueq, Uanis(C11_8) \\sim Ueq: with sigma of 0.003 and sigma
for terminal atoms of 0.006
Uanis(C1_6) \\sim Ueq, Uanis(C2_6) \\sim Ueq, Uanis(C3_6) \\sim Ueq,
Uanis(C4_6) \\sim Ueq, Uanis(C5_6) \\sim Ueq, Uanis(C6_6) \\sim Ueq,
Uanis(C7_6) \\sim Ueq, Uanis(C8_6) \\sim Ueq, Uanis(C9_6) \\sim Ueq,
Uanis(C1_16) \\sim Ueq, Uanis(C2_16) \\sim Ueq, Uanis(C3_16) \\sim Ueq,
Uanis(C4_16) \\sim Ueq, Uanis(C5_16) \\sim Ueq, Uanis(C6_16) \\sim Ueq,
Uanis(C7_16) \\sim Ueq, Uanis(C8_16) \\sim Ueq, Uanis(C9_16) \\sim Ueq: with
sigma of 0.003 and sigma for terminal atoms of 0.006
Uanis(C1_7) \\sim Ueq, Uanis(C2_7) \\sim Ueq, Uanis(C3_7) \\sim Ueq,
Uanis(C4_7) \\sim Ueq, Uanis(C5_7) \\sim Ueq, Uanis(C6_7) \\sim Ueq,
Uanis(C7_7) \\sim Ueq, Uanis(C8_7) \\sim Ueq, Uanis(C9_7) \\sim Ueq,
Uanis(C1_17) \\sim Ueq, Uanis(C2_17) \\sim Ueq, Uanis(C3_17) \\sim Ueq,
Uanis(C4_17) \\sim Ueq, Uanis(C5_17) \\sim Ueq, Uanis(C6_17) \\sim Ueq,
Uanis(C7_17) \\sim Ueq, Uanis(C8_17) \\sim Ueq, Uanis(C9_17) \\sim Ueq: with
sigma of 0.003 and sigma for terminal atoms of 0.006
Uanis(B1A) \\sim Ueq: with sigma of 0.003 and sigma for terminal atoms of 0.006
Uanis(B1A) = Uanis(B1B)
3. Rigid body (RIGU) restrains
 C1_4, O2_4, C2_4, O3_4, C3_4, O4_4, C4_4, O5_4, C5_4, O6_4, C7_4, C8_4, C9_4,
 C10_4, C11_4, C12_4, C6_4, O1_4
 with sigma for 1-2 distances of 0.001 and sigma for 1-3 distances of 0.001
4. Same fragment restrains
{O1_15, C2_15, C3_15, C4_15, C5_15}
as
{O1_5, C2_5, C3_5, C4_5, C5_5} sigma for 1-2: 0.02 1-3: 0.04
{C1_6, C2_6, C3_6, C4_6, C5_6, C6_6, C7_6, C8_6, C9_6}
{C1_6, C2_6, C3_6, C4_6, C5_6, C6_6, C7_6, C8_6, C9_6}
{C1_6, C2_6, C3_6, C4_6, C5_6, C6_6, C7_6, C8_6, C9_6}
as
{C1_6, C2_6, C3_6, C4_6, C5_6, C6_6, C7_6, C8_6, C9_6} sigma for 1-2: 0.02 1-3:
0.04
5. Others
 Sof(O1)=Sof(C2)=Sof(H2A)=Sof(H2B)=Sof(C4)=Sof(H4A)=Sof(H4B)=Sof(C3)=Sof(H3A)=
 Sof(H3B)=Sof(C5)=Sof(H5A)=Sof(H5B)=1-FVAR(1)
 Sof(O1)=Sof(C2)=Sof(H2A)=Sof(H2B)=Sof(C3)=Sof(H3A)=Sof(H3B)=Sof(C4)=Sof(H4A)=
 Sof(H4B)=Sof(C5)=Sof(H5A)=Sof(H5B)=FVAR(1)
 Sof(B1B)=Sof(C1)=Sof(C2)=Sof(C3)=Sof(H3)=Sof(C4)=Sof(C5)=Sof(H5)=Sof(C6)=
 Sof(C7)=Sof(H7A)=Sof(H7B)=Sof(H7C)=Sof(C8)=Sof(H8A)=Sof(H8B)=Sof(H8C)=Sof(C9)=
 Sof(H9A)=Sof(H9B)=Sof(H9C)=Sof(C1)=Sof(C2)=Sof(C3)=Sof(H3)=Sof(C4)=Sof(C5)=
 Sof(H5)=Sof(C6)=Sof(C7)=Sof(H7A)=Sof(H7B)=Sof(H7C)=Sof(C8)=Sof(H8A)=Sof(H8B)=
 Sof(H8C)=Sof(C9)=Sof(H9A)=Sof(H9B)=Sof(H9C)=1-FVAR(2)
 Sof(B1A)=Sof(C1)=Sof(C2)=Sof(C3)=Sof(H3)=Sof(C4)=Sof(C5)=Sof(H5)=Sof(C6)=
 Sof(C7)=Sof(H7A)=Sof(H7B)=Sof(H7C)=Sof(C8)=Sof(H8A)=Sof(H8B)=Sof(H8C)=Sof(C9)=
 Sof(H9A)=Sof(H9B)=Sof(H9C)=Sof(C1)=Sof(C2)=Sof(C3)=Sof(H3)=Sof(C4)=Sof(C5)=
 Sof(H5)=Sof(C6)=Sof(C7)=Sof(H7A)=Sof(H7B)=Sof(H7C)=Sof(C8)=Sof(H8A)=Sof(H8B)=
 Sof(H8C)=Sof(C9)=Sof(H9A)=Sof(H9B)=Sof(H9C)=FVAR(2)
 Fixed Sof: K1(0.5) O1(0.5) O2(0.5) O3(0.5) O4(0.5) O5(0.5) O6(0.5) C1(0.5)
 H1A(0.5) H1B(0.5) C2(0.5) H2A(0.5) H2B(0.5) C3(0.5) H3A(0.5) H3B(0.5) C4(0.5)
 H4A(0.5) H4B(0.5) C5(0.5) H5A(0.5) H5B(0.5) C6(0.5) H6A(0.5) H6B(0.5) C7(0.5)
 H7A(0.5) H7B(0.5) C8(0.5) H8A(0.5) H8B(0.5) C9(0.5) H9A(0.5) H9B(0.5) C10(0.5)
 H10A(0.5) H10B(0.5) C11(0.5) H11A(0.5) H11B(0.5) C12(0.5) H12A(0.5) H12B(0.5)
6.a Ternary CH refined with riding coordinates:
 C16(H16)
6.b Secondary CH2 refined with riding coordinates:
 C1(H1A,H1B), C2(H2A,H2B), C3(H3A,H3B), C4(H4A,H4B), C5(H5A,H5B), C7(H7A,H7B),
 C8(H8A,H8B), C9(H9A,H9B), C10(H10A,H10B), C11(H11A,H11B), C12(H12A,H12B),
 C6(H6A,H6B), C1(H1A,H1B), C2(H2A,H2B), C3(H3A,H3B), C4(H4A,H4B), C5(H5A,H5B),
 C6(H6A,H6B), C7(H7A,H7B), C8(H8A,H8B), C9(H9A,H9B), C10(H10A,H10B), C11(H11A,
 H11B), C12(H12A,H12B), C2(H2A,H2B), C3(H3A,H3B), C4(H4A,H4B), C5(H5A,H5B),
 C2(H2A,H2B), C4(H4A,H4B), C3(H3A,H3B), C5(H5A,H5B)
6.c Aromatic/amide H refined with riding coordinates:
 C2(H2), C3(H3), C5(H5), C6(H6), C2(H2), C3(H3), C5(H5), C6(H6), C2(H2),
 C5(H5), C6(H6), C7(H7), C8(H8), C11(H11), C12(H12), C15(H15), C19(H19),
 C21(H21), C22(H22), C3(H3), C5(H5), C3(H3), C5(H5), C3(H3), C5(H5), C3(H3),
 C5(H5)
6.d Idealised Me refined as rotating group:
 C7(H7A,H7B,H7C), C7(H7A,H7B,H7C), C7(H7A,H7B,H7C), C8(H8A,H8B,H8C), C9(H9A,
 H9B,H9C), C7(H7A,H7B,H7C), C8(H8A,H8B,H8C), C9(H9A,H9B,H9C), C7(H7A,H7B,H7C),
 C8(H8A,H8B,H8C), C9(H9A,H9B,H9C), C7(H7A,H7B,H7C), C8(H8A,H8B,H8C), C9(H9A,H9B,
 H9C)
;
_olex2_date_sample_data_collection 2019-10-14
_olex2_date_sample_submission 2019-10-14
_olex2_exptl_crystal_mounting_method
;
The crystal was immersed in a film of perfluoropolyether oil, mounted on a 
 polyimide microloop (MicroMounts of MiTeGen) and transferred to stream of cold 
 nitrogen (Oxford Cryostream 800).
;
_olex2_submission_special_instructions 'No special instructions were received'
_oxdiff_exptl_absorpt_empirical_details
;
Empirical correction (ABSPACK) includes:
- Absorption correction using spherical harmonics
- Frame scaling
;
_oxdiff_exptl_absorpt_empirical_full_max 1.561
_oxdiff_exptl_absorpt_empirical_full_min 0.664

loop_
_space_group_symop_operation_xyz
'x, y, z'
'-x, -y, -z'

loop_
_atom_site_label
_atom_site_type_symbol
_atom_site_fract_x
_atom_site_fract_y
_atom_site_fract_z
_atom_site_U_iso_or_equiv
_atom_site_adp_type
_atom_site_occupancy
_atom_site_site_symmetry_order
_atom_site_calc_flag
_atom_site_refinement_flags_posn
_atom_site_refinement_flags_adp
_atom_site_refinement_flags_occupancy
_atom_site_disorder_assembly
_atom_site_disorder_group
B1A B 0.6671(13) 0.1931(10) 0.1974(8) 0.060(2) Uani 0.559(12) 1 d . U P A 1
B1B B 0.6713(16) 0.1760(13) 0.1825(10) 0.060(2) Uani 0.441(12) 1 d . . P A 2
C1_1 C -0.0971(4) 0.6518(3) 0.4255(2) 0.0789(12) Uani 1 1 d . . . . .
C2_1 C -0.1242(5) 0.7462(3) 0.4248(3) 0.0984(16) Uani 1 1 d . . . . .
H2_1 H -0.066993 0.770662 0.410509 0.118 Uiso 1 1 calc R . . . .
C3_1 C -0.2419(6) 0.8083(4) 0.4461(3) 0.1021(18) Uani 1 1 d . . . . .
H3_1 H -0.261526 0.873816 0.447139 0.123 Uiso 1 1 calc R . . . .
C4_1 C -0.3249(6) 0.7735(5) 0.4649(3) 0.1072(18) Uani 1 1 d . . . . .
C5_1 C -0.2961(5) 0.6807(5) 0.4665(3) 0.1029(17) Uani 1 1 d . . . . .
H5_1 H -0.353244 0.656118 0.480679 0.123 Uiso 1 1 calc R . . . .
C6_1 C -0.1840(4) 0.6200(4) 0.4477(3) 0.0916(15) Uani 1 1 d . . . . .
H6_1 H -0.166495 0.554883 0.450244 0.110 Uiso 1 1 calc R . . . .
C7_1 C -0.4473(6) 0.8411(5) 0.4848(4) 0.138(2) Uani 1 1 d . U . . .
H7A_1 H -0.480902 0.828668 0.448750 0.207 Uiso 1 1 calc GR . . . .
H7B_1 H -0.450775 0.905282 0.482237 0.207 Uiso 1 1 calc GR . . . .
H7C_1 H -0.488641 0.832729 0.536288 0.207 Uiso 1 1 calc GR . . . .
C1_2 C 0.0991(4) 0.5982(3) 0.4266(2) 0.0752(11) Uani 1 1 d . . . . .
C2_2 C 0.2065(5) 0.5815(4) 0.3795(3) 0.0973(16) Uani 1 1 d . . . . .
H2_2 H 0.225967 0.561392 0.327664 0.117 Uiso 1 1 calc R . . . .
C3_2 C 0.2858(5) 0.5929(4) 0.4049(3) 0.1002(16) Uani 1 1 d . . . . .
H3_2 H 0.359113 0.579136 0.370479 0.120 Uiso 1 1 calc R . . . .
C4_2 C 0.2629(5) 0.6235(4) 0.4786(3) 0.0897(14) Uani 1 1 d . . . . .
C5_2 C 0.1563(5) 0.6409(4) 0.5258(3) 0.0939(15) Uani 1 1 d . . . . .
H5_2 H 0.137439 0.662282 0.577149 0.113 Uiso 1 1 calc R . . . .
C6_2 C 0.0748(5) 0.6287(3) 0.5019(3) 0.0887(14) Uani 1 1 d . . . . .
H6_2 H 0.002182 0.641022 0.536889 0.106 Uiso 1 1 calc R . . . .
C7_2 C 0.3528(6) 0.6356(4) 0.5046(3) 0.1102(18) Uani 1 1 d . . . . .
H7A_2 H 0.402591 0.574835 0.514550 0.165 Uiso 1 1 calc GR . . . .
H7B_2 H 0.317385 0.677387 0.551191 0.165 Uiso 1 1 calc GR . . . .
H7C_2 H 0.396598 0.662566 0.465011 0.165 Uiso 1 1 calc GR . . . .
N1_3 N 0.0174(3) 0.5850(2) 0.40190(19) 0.0767(10) Uani 1 1 d . . . . .
C2_3 C 0.0017(3) 0.5536(3) 0.2784(2) 0.0660(10) Uani 1 1 d . . . . .
H2_3 H -0.056003 0.613723 0.284186 0.079 Uiso 1 1 calc R . . . .
C3_3 C 0.0349(3) 0.4948(3) 0.2124(2) 0.0611(9) Uani 1 1 d . . . . .
C4_3 C 0.1253(3) 0.4063(2) 0.2003(2) 0.0572(9) Uani 1 1 d . . . . .
C5_3 C 0.1708(3) 0.3784(3) 0.2614(2) 0.0629(9) Uani 1 1 d . . . . .
H5_3 H 0.228554 0.318532 0.256980 0.075 Uiso 1 1 calc R . . . .
C6_3 C 0.1338(3) 0.4354(3) 0.3261(2) 0.0685(10) Uani 1 1 d . . . . .
H6_3 H 0.164580 0.413569 0.366172 0.082 Uiso 1 1 calc R . . . .
C7_3 C -0.0222(3) 0.5211(3) 0.1569(2) 0.0661(10) Uani 1 1 d . . . . .
H7_3 H -0.079003 0.581629 0.161891 0.079 Uiso 1 1 calc R . . . .
C8_3 C 0.0032(3) 0.4616(3) 0.0982(2) 0.0663(10) Uani 1 1 d . . . . .
H8_3 H -0.039111 0.480020 0.063777 0.080 Uiso 1 1 calc R . . . .
C9_3 C 0.0917(3) 0.3711(3) 0.0851(2) 0.0603(9) Uani 1 1 d . . . . .
C10_3 C 0.1613(3) 0.3478(2) 0.13235(19) 0.0550(8) Uani 1 1 d . . . . .
C11_3 C 0.1063(3) 0.3035(3) 0.0291(2) 0.0711(11) Uani 1 1 d . . . . .
H11_3 H 0.070386 0.321719 -0.008891 0.085 Uiso 1 1 calc R . . . .
C12_3 C 0.1732(3) 0.2111(3) 0.0308(2) 0.0715(11) Uani 1 1 d . . . . .
H12_3 H 0.165599 0.163475 0.005297 0.086 Uiso 1 1 calc R . . . .
C13_3 C 0.2525(3) 0.1873(3) 0.0701(2) 0.0601(9) Uani 1 1 d . . . . .
C14_3 C 0.2601(3) 0.2593(2) 0.11147(19) 0.0563(9) Uani 1 1 d . . . . .
C15_3 C 0.3353(3) 0.0950(3) 0.0631(2) 0.0667(10) Uani 1 1 d . . . . .
H15_3 H 0.328024 0.045605 0.039631 0.080 Uiso 1 1 calc R . . . .
C16_3 C 0.4242(3) 0.0762(3) 0.0893(2) 0.0689(10) Uani 1 1 d . . . . .
H16_3 H 0.494506 0.031531 0.052504 0.083 Uiso 1 1 calc R . . . .
C17_3 C 0.4451(3) 0.1492(2) 0.1185(2) 0.0597(9) Uani 1 1 d . . . . .
C18_3 C 0.3616(3) 0.2426(2) 0.12679(19) 0.0545(8) Uani 1 1 d . . . . .
C19_3 C 0.5422(3) 0.1320(3) 0.1375(2) 0.0665(10) Uani 1 1 d . . . . .
H19_3 H 0.593165 0.069133 0.133603 0.080 Uiso 1 1 calc R . . . .
C20_3 C 0.5702(3) 0.2025(3) 0.1625(2) 0.0653(10) Uani 1 1 d . . . . .
C21_3 C 0.4916(3) 0.2955(3) 0.1601(2) 0.0632(9) Uani 1 1 d . . . . .
H21_3 H 0.509606 0.346433 0.169591 0.076 Uiso 1 1 calc R . . B .
C22_3 C 0.3938(3) 0.3149(3) 0.1452(2) 0.0593(9) Uani 1 1 d . . . . .
H22_3 H 0.345077 0.378198 0.147022 0.071 Uiso 1 1 calc R . . B .
C1_3 C 0.0508(3) 0.5260(3) 0.3343(2) 0.0675(10) Uani 1 1 d . . . . .
K1_4 K 0.33353(9) -0.02430(8) 0.22505(6) 0.0942(4) Uani 1 1 d . . . . .
C1_4 C 0.5811(6) -0.0871(5) 0.2843(4) 0.1301(16) Uani 1 1 d . U . . .
H1A_4 H 0.663042 -0.106468 0.273627 0.156 Uiso 1 1 calc R . . . .
H1B_4 H 0.554338 -0.124051 0.324883 0.156 Uiso 1 1 calc R . . . .
O2_4 O 0.4078(4) 0.0400(3) 0.3291(2) 0.1105(10) Uani 1 1 d . U . . .
C2_4 C 0.5241(6) 0.0130(5) 0.3100(4) 0.1234(15) Uani 1 1 d . U . . .
H2A_4 H 0.543572 0.025140 0.354623 0.148 Uiso 1 1 calc R . . . .
H2B_4 H 0.549912 0.050035 0.269063 0.148 Uiso 1 1 calc R . . . .
O3_4 O 0.1982(3) 0.1437(3) 0.3065(2) 0.1087(11) Uani 1 1 d . U . . .
C3_4 C 0.3508(6) 0.1395(5) 0.3420(3) 0.1170(14) Uani 1 1 d . U . . .
H3A_4 H 0.373137 0.168881 0.294642 0.140 Uiso 1 1 calc R . . . .
H3B_4 H 0.372302 0.162806 0.381190 0.140 Uiso 1 1 calc R . . . .
O4_4 O 0.1070(3) 0.0475(3) 0.2365(2) 0.1193(12) Uani 1 1 d . U . . .
C4_4 C 0.2278(6) 0.1648(5) 0.3674(3) 0.1196(15) Uani 1 1 d . U . . .
H4A_4 H 0.206172 0.129134 0.410810 0.143 Uiso 1 1 calc R . . . .
H4B_4 H 0.188263 0.232102 0.383804 0.143 Uiso 1 1 calc R . . . .
O5_4 O 0.2648(3) -0.0968(3) 0.1239(2) 0.1072(10) Uani 1 1 d . U . . .
C5_4 C 0.0808(6) 0.1703(5) 0.3225(4) 0.1336(18) Uani 1 1 d . U . . .
H5A_4 H 0.042755 0.238879 0.332767 0.160 Uiso 1 1 calc R . . . .
H5B_4 H 0.050975 0.141263 0.368201 0.160 Uiso 1 1 calc R . . . .
O6_4 O 0.4805(4) -0.1942(2) 0.1338(2) 0.1089(10) Uani 1 1 d . U . . .
C7_4 C 0.0830(5) 0.0162(5) 0.1737(4) 0.1174(16) Uani 1 1 d . U . . .
H7A_4 H 0.002802 0.025243 0.189031 0.141 Uiso 1 1 calc R . . . .
H7B_4 H 0.097690 0.053828 0.130221 0.141 Uiso 1 1 calc R . . . .
C8_4 C 0.1525(6) -0.0818(5) 0.1507(4) 0.1231(17) Uani 1 1 d . U . . .
H8A_4 H 0.139085 -0.119105 0.194638 0.148 Uiso 1 1 calc R . . . .
H8B_4 H 0.130806 -0.103051 0.110606 0.148 Uiso 1 1 calc R . . . .
C9_4 C 0.3373(6) -0.1902(4) 0.0902(3) 0.1060(13) Uani 1 1 d . U . . .
H9A_4 H 0.319599 -0.202077 0.044700 0.127 Uiso 1 1 calc R . . . .
H9B_4 H 0.323823 -0.235933 0.126836 0.127 Uiso 1 1 calc R . . . .
C10_4 C 0.4545(6) -0.2021(4) 0.0690(4) 0.1170(15) Uani 1 1 d . U . . .
H10A_4 H 0.502895 -0.264123 0.041645 0.140 Uiso 1 1 calc R . . . .
H10B_4 H 0.467514 -0.153863 0.035006 0.140 Uiso 1 1 calc R . . . .
C11_4 C 0.5965(6) -0.2080(5) 0.1169(5) 0.1313(16) Uani 1 1 d . U . . .
H11A_4 H 0.613679 -0.162264 0.081525 0.158 Uiso 1 1 calc R . . . .
H11B_4 H 0.644821 -0.271413 0.092129 0.158 Uiso 1 1 calc R . . . .
C12_4 C 0.6188(6) -0.1965(5) 0.1858(5) 0.1330(16) Uani 1 1 d . U . . .
H12A_4 H 0.597014 -0.239512 0.222373 0.160 Uiso 1 1 calc R . . . .
H12B_4 H 0.700119 -0.211933 0.174996 0.160 Uiso 1 1 calc R . . . .
C6_4 C 0.0583(5) 0.1399(5) 0.2567(4) 0.1291(17) Uani 1 1 d . U . . .
H6A_4 H -0.023917 0.159412 0.268686 0.155 Uiso 1 1 calc R . . . .
H6B_4 H 0.084148 0.172933 0.212639 0.155 Uiso 1 1 calc R . . . .
O1_4 O 0.5586(3) -0.1053(3) 0.2168(3) 0.1159(11) Uani 1 1 d . U . . .
K1_8 K 0.49601(13) 0.43911(13) 0.02198(9) 0.0675(5) Uani 0.5 1 d . . P B -1
O1_8 O 0.2705(5) 0.5356(4) 0.0467(4) 0.0553(15) Uani 0.5 1 d . U P B -1
O2_8 O 0.4042(4) 0.4262(4) -0.0908(3) 0.0686(14) Uani 0.5 1 d . U P B -1
O3_8 O 0.6303(9) 0.4108(6) -0.1398(6) 0.068(2) Uani 0.5 1 d . U P B -1
O4_8 O 0.7264(4) 0.3795(4) -0.0300(3) 0.0764(15) Uani 0.5 1 d . U P B -1
O5_8 O 0.5973(5) 0.4905(5) 0.1100(4) 0.0699(16) Uani 0.5 1 d . U P B -1
O6_8 O 0.3949(8) 0.5471(6) 0.1275(5) 0.064(2) Uani 0.5 1 d . U P B -1
C1_8 C 0.2271(6) 0.5429(6) -0.0140(5) 0.0632(19) Uani 0.5 1 d . U P B -1
H1A_8 H 0.239612 0.593493 -0.045117 0.076 Uiso 0.5 1 calc R . P B -1
H1B_8 H 0.145390 0.557580 0.005494 0.076 Uiso 0.5 1 calc R . P B -1
C2_8 C 0.2858(6) 0.4518(6) -0.0611(5) 0.067(2) Uani 0.5 1 d . U P B -1
H2A_8 H 0.270095 0.402464 -0.029810 0.080 Uiso 0.5 1 calc R . P B -1
H2B_8 H 0.255292 0.455879 -0.103781 0.080 Uiso 0.5 1 calc R . P B -1
C3_8 C 0.4373(12) 0.4723(11) -0.1541(9) 0.070(3) Uani 0.5 1 d . U P B -1
H3A_8 H 0.411391 0.539291 -0.138543 0.084 Uiso 0.5 1 calc R . P B -1
H3B_8 H 0.400376 0.467029 -0.191258 0.084 Uiso 0.5 1 calc R . P B -1
C4_8 C 0.582(3) 0.428(3) -0.198(2) 0.072(6) Uani 0.5 1 d . U P B -1
H4A_8 H 0.606187 0.369873 -0.229574 0.087 Uiso 0.5 1 calc R . P B -1
H4B_8 H 0.604483 0.473978 -0.230545 0.087 Uiso 0.5 1 calc R . P B -1
C5_8 C 0.7295(12) 0.4227(10) -0.1531(9) 0.072(4) Uani 0.5 1 d . U P B -1
H5A_8 H 0.726505 0.477239 -0.183339 0.086 Uiso 0.5 1 calc R . P B -1
H5B_8 H 0.790934 0.367282 -0.184484 0.086 Uiso 0.5 1 calc R . P B -1
C6_8 C 0.7579(10) 0.4365(10) -0.0858(7) 0.070(3) Uani 0.5 1 d . U P B -1
H6A_8 H 0.839653 0.420903 -0.099577 0.084 Uiso 0.5 1 calc R . P B -1
H6B_8 H 0.718349 0.502748 -0.065760 0.084 Uiso 0.5 1 calc R . P B -1
C7_8 C 0.7672(8) 0.3763(8) 0.0326(6) 0.091(3) Uani 0.5 1 d . U P B -1
H7A_8 H 0.849394 0.359168 0.013304 0.110 Uiso 0.5 1 calc R . P B -1
H7B_8 H 0.752794 0.326959 0.064666 0.110 Uiso 0.5 1 calc R . P B -1
C8_8 C 0.7128(8) 0.4686(8) 0.0812(6) 0.088(3) Uani 0.5 1 d . U P B -1
H8A_8 H 0.744608 0.463201 0.123363 0.105 Uiso 0.5 1 calc R . P B -1
H8B_8 H 0.727695 0.518492 0.050162 0.105 Uiso 0.5 1 calc R . P B -1
C9_8 C 0.5358(14) 0.5703(9) 0.1679(9) 0.073(4) Uani 0.5 1 d . U P B -1
H9A_8 H 0.565067 0.561037 0.211526 0.087 Uiso 0.5 1 calc R . P B -1
H9B_8 H 0.534998 0.629990 0.146499 0.087 Uiso 0.5 1 calc R . P B -1
C10_8 C 0.439(3) 0.564(3) 0.185(2) 0.072(6) Uani 0.5 1 d . U P B -1
H10A_8 H 0.383442 0.622544 0.214691 0.087 Uiso 0.5 1 calc R . P B -1
H10B_8 H 0.441010 0.513401 0.219344 0.087 Uiso 0.5 1 calc R . P B -1
C11_8 C 0.2612(11) 0.5985(10) 0.1643(8) 0.060(3) Uani 0.5 1 d . U P B -1
H11A_8 H 0.231298 0.558396 0.200003 0.072 Uiso 0.5 1 calc R . P B -1
H11B_8 H 0.242774 0.657813 0.192684 0.072 Uiso 0.5 1 calc R . P B -1
C12_8 C 0.2091(7) 0.6174(7) 0.1009(5) 0.061(2) Uani 0.5 1 d . U P B -1
H12A_8 H 0.128638 0.627406 0.120998 0.074 Uiso 0.5 1 calc R . P B -1
H12B_8 H 0.215783 0.673703 0.076330 0.074 Uiso 0.5 1 calc R . P B -1
O1_5 O 0.2403(10) -0.1147(9) 0.3413(6) 0.188(3) Uani 0.660(8) 1 d D U P C 1
C2_5 C 0.2725(13) -0.1296(13) 0.4127(9) 0.188(3) Uani 0.660(8) 1 d D U P C 1
H2A_5 H 0.323095 -0.195312 0.412304 0.225 Uiso 0.660(8) 1 calc R . P C 1
H2B_5 H 0.311911 -0.088819 0.417008 0.225 Uiso 0.660(8) 1 calc R . P C 1
C3_5 C 0.1721(13) -0.1076(13) 0.4740(9) 0.186(3) Uani 0.660(8) 1 d D U P C 1
H3A_5 H 0.144146 -0.041982 0.494305 0.223 Uiso 0.660(8) 1 calc R . P C 1
H3B_5 H 0.184902 -0.148679 0.515301 0.223 Uiso 0.660(8) 1 calc R . P C 1
C4_5 C 0.0871(13) -0.1228(13) 0.4423(9) 0.184(3) Uani 0.660(8) 1 d D U P C 1
H4A_5 H 0.079281 -0.182585 0.456614 0.221 Uiso 0.660(8) 1 calc R . P C 1
H4B_5 H 0.012555 -0.071354 0.461046 0.221 Uiso 0.660(8) 1 calc R . P C 1
C5_5 C 0.1344(14) -0.1242(14) 0.3620(10) 0.186(3) Uani 0.660(8) 1 d D U P C 1
H5A_5 H 0.081644 -0.072681 0.342671 0.223 Uiso 0.660(8) 1 calc R . P C 1
H5B_5 H 0.144272 -0.183631 0.337864 0.223 Uiso 0.660(8) 1 calc R . P C 1
O1_15 O 0.3310(16) -0.1435(15) 0.3553(12) 0.187(3) Uani 0.340(8) 1 d D U P C 2
C2_15 C 0.249(2) -0.084(2) 0.4267(15) 0.188(3) Uani 0.340(8) 1 d D U P C 2
H2A_15 H 0.275042 -0.105410 0.470967 0.225 Uiso 0.340(8) 1 calc R . P C 2
H2B_15 H 0.237450 -0.017985 0.421636 0.225 Uiso 0.340(8) 1 calc R . P C 2
C4_15 C 0.168(3) -0.166(2) 0.3703(19) 0.186(3) Uani 0.340(8) 1 d D U P C 2
H4A_15 H 0.149093 -0.219815 0.391095 0.224 Uiso 0.340(8) 1 calc R . P C 2
H4B_15 H 0.121803 -0.135383 0.337482 0.224 Uiso 0.340(8) 1 calc R . P C 2
C3_15 C 0.149(2) -0.098(2) 0.4343(18) 0.187(3) Uani 0.340(8) 1 d D U P C 2
H3A_15 H 0.089119 -0.037228 0.432562 0.225 Uiso 0.340(8) 1 calc R . P C 2
H3B_15 H 0.124688 -0.122161 0.483894 0.225 Uiso 0.340(8) 1 calc R . P C 2
C5_15 C 0.282(2) -0.196(2) 0.3296(16) 0.187(3) Uani 0.340(8) 1 d D U P C 2
H5A_15 H 0.291427 -0.188565 0.275020 0.224 Uiso 0.340(8) 1 calc R . P C 2
H5B_15 H 0.320412 -0.262677 0.335813 0.224 Uiso 0.340(8) 1 calc R . P C 2
C1_6 C 0.7522(7) 0.0912(6) 0.2005(5) 0.057(2) Uani 0.559(12) 1 d D U P A 1
C2_6 C 0.8084(8) 0.0254(6) 0.1371(6) 0.062(2) Uani 0.559(12) 1 d D U P A 1
C3_6 C 0.8731(7) -0.0689(5) 0.1424(6) 0.064(2) Uani 0.559(12) 1 d D U P A 1
H3_6 H 0.910799 -0.110954 0.098166 0.077 Uiso 0.559(12) 1 calc R . P A 1
C4_6 C 0.8817(8) -0.1001(6) 0.2117(6) 0.063(2) Uani 0.559(12) 1 d D U P A 1
C5_6 C 0.8328(7) -0.0347(6) 0.2745(6) 0.066(2) Uani 0.559(12) 1 d D U P A 1
H5_6 H 0.842840 -0.054385 0.321776 0.079 Uiso 0.559(12) 1 calc R . P A 1
C6_6 C 0.7699(7) 0.0580(6) 0.2693(6) 0.057(2) Uani 0.559(12) 1 d D U P A 1
C7_6 C 0.8128(14) 0.0513(11) 0.0577(7) 0.078(4) Uani 0.559(12) 1 d D U P A 1
H7A_6 H 0.888225 0.048640 0.029571 0.117 Uiso 0.559(12) 1 calc GR . P A 1
H7B_6 H 0.757805 0.114625 0.059224 0.117 Uiso 0.559(12) 1 calc GR . P A 1
H7C_6 H 0.795347 0.007432 0.032379 0.117 Uiso 0.559(12) 1 calc GR . P A 1
C8_6 C 0.9452(8) -0.2025(6) 0.2203(7) 0.084(3) Uani 0.559(12) 1 d D U P A 1
H8A_6 H 0.959158 -0.240161 0.174639 0.126 Uiso 0.559(12) 1 calc GR . P A 1
H8B_6 H 0.900319 -0.222700 0.264555 0.126 Uiso 0.559(12) 1 calc GR . P A 1
H8C_6 H 1.016986 -0.210349 0.227065 0.126 Uiso 0.559(12) 1 calc GR . P A 1
C9_6 C 0.7167(9) 0.1235(8) 0.3418(6) 0.075(3) Uani 0.559(12) 1 d D U P A 1
H9A_6 H 0.754043 0.167481 0.337694 0.113 Uiso 0.559(12) 1 calc GR . P A 1
H9B_6 H 0.725408 0.086874 0.385419 0.113 Uiso 0.559(12) 1 calc GR . P A 1
H9C_6 H 0.636723 0.158090 0.348777 0.113 Uiso 0.559(12) 1 calc GR . P A 1
C1_16 C 0.7618(10) 0.0701(8) 0.1791(7) 0.055(3) Uani 0.441(12) 1 d . U P A 2
C2_16 C 0.8206(10) 0.0128(7) 0.1102(8) 0.060(3) Uani 0.441(12) 1 d . U P A 2
C3_16 C 0.8909(9) -0.0811(7) 0.1096(7) 0.066(3) Uani 0.441(12) 1 d . U P A 2
H3_16 H 0.928360 -0.118744 0.062997 0.079 Uiso 0.441(12) 1 calc R . P A 2
C4_16 C 0.9063(10) -0.1194(7) 0.1760(8) 0.073(3) Uani 0.441(12) 1 d . U P A 2
C5_16 C 0.8548(10) -0.0645(8) 0.2434(8) 0.063(3) Uani 0.441(12) 1 d . U P A 2
H5_16 H 0.867513 -0.089798 0.288758 0.076 Uiso 0.441(12) 1 calc R . P A 2
C6_16 C 0.7835(9) 0.0288(8) 0.2450(7) 0.065(3) Uani 0.441(12) 1 d . U P A 2
C7_16 C 0.8133(17) 0.0473(13) 0.0355(8) 0.072(4) Uani 0.441(12) 1 d . U P A 2
H7A_16 H 0.883508 0.012237 -0.004201 0.108 Uiso 0.441(12) 1 calc GR . P A 2
H7B_16 H 0.800780 0.113680 0.036260 0.108 Uiso 0.441(12) 1 calc GR . P A 2
H7C_16 H 0.750715 0.038774 0.025168 0.108 Uiso 0.441(12) 1 calc GR . P A 2
C8_16 C 0.9815(11) -0.2217(7) 0.1757(9) 0.085(4) Uani 0.441(12) 1 d . U P A 2
H8A_16 H 1.047971 -0.238823 0.130518 0.128 Uiso 0.441(12) 1 calc GR . P A 2
H8B_16 H 0.939876 -0.261084 0.175016 0.128 Uiso 0.441(12) 1 calc GR . P A 2
H8C_16 H 1.005018 -0.230598 0.221287 0.128 Uiso 0.441(12) 1 calc GR . P A 2
C9_16 C 0.7329(11) 0.0877(10) 0.3208(7) 0.069(3) Uani 0.441(12) 1 d . U P A 2
H9A_16 H 0.771652 0.129937 0.319843 0.104 Uiso 0.441(12) 1 calc GR . P A 2
H9B_16 H 0.741730 0.046654 0.361949 0.104 Uiso 0.441(12) 1 calc GR . P A 2
H9C_16 H 0.652919 0.124221 0.329110 0.104 Uiso 0.441(12) 1 calc GR . P A 2
C1_7 C 0.6763(8) 0.2816(7) 0.2327(6) 0.059(3) Uani 0.559(12) 1 d . U P A 1
C2_7 C 0.5893(8) 0.3444(7) 0.2919(5) 0.057(3) Uani 0.559(12) 1 d . U P A 1
C3_7 C 0.6034(9) 0.4210(7) 0.3186(6) 0.073(3) Uani 0.559(12) 1 d . U P A 1
H3_7 H 0.542698 0.465248 0.356322 0.088 Uiso 0.559(12) 1 calc R . P A 1
C4_7 C 0.7030(10) 0.4327(8) 0.2911(6) 0.076(3) Uani 0.559(12) 1 d . U P A 1
C5_7 C 0.7911(11) 0.3687(8) 0.2359(8) 0.086(3) Uani 0.559(12) 1 d . U P A 1
H5_7 H 0.860610 0.376556 0.217465 0.103 Uiso 0.559(12) 1 calc R . P A 1
C6_7 C 0.7801(9) 0.2939(8) 0.2072(7) 0.087(4) Uani 0.559(12) 1 d . U P A 1
C7_7 C 0.4816(12) 0.3333(11) 0.3284(11) 0.075(4) Uani 0.559(12) 1 d . U P A 1
H7A_7 H 0.457956 0.348766 0.383227 0.112 Uiso 0.559(12) 1 calc GR . P A 1
H7B_7 H 0.491249 0.268682 0.318886 0.112 Uiso 0.559(12) 1 calc GR . P A 1
H7C_7 H 0.424299 0.375237 0.307436 0.112 Uiso 0.559(12) 1 calc GR . P A 1
C8_7 C 0.7177(12) 0.5145(9) 0.3223(8) 0.100(4) Uani 0.559(12) 1 d . U P A 1
H8A_7 H 0.788543 0.491994 0.334166 0.151 Uiso 0.559(12) 1 calc GR . P A 1
H8B_7 H 0.655122 0.543819 0.368501 0.151 Uiso 0.559(12) 1 calc GR . P A 1
H8C_7 H 0.719032 0.560209 0.284314 0.151 Uiso 0.559(12) 1 calc GR . P A 1
C9_7 C 0.8798(11) 0.2244(10) 0.1444(9) 0.123(5) Uani 0.559(12) 1 d . U P A 1
H9A_7 H 0.941506 0.246570 0.128829 0.184 Uiso 0.559(12) 1 calc GR . P A 1
H9B_7 H 0.855676 0.219701 0.100643 0.184 Uiso 0.559(12) 1 calc GR . P A 1
H9C_7 H 0.905463 0.162914 0.163949 0.184 Uiso 0.559(12) 1 calc GR . P A 1
C1_17 C 0.6907(10) 0.2583(9) 0.2150(7) 0.056(3) Uani 0.441(12) 1 d . U P A 2
C2_17 C 0.6166(12) 0.3177(10) 0.2776(8) 0.059(3) Uani 0.441(12) 1 d . U P A 2
C3_17 C 0.6353(10) 0.3914(9) 0.3072(7) 0.060(3) Uani 0.441(12) 1 d . U P A 2
H3_17 H 0.579208 0.431816 0.349203 0.072 Uiso 0.441(12) 1 calc R . P A 2
C4_17 C 0.7392(12) 0.4045(10) 0.2733(8) 0.059(3) Uani 0.441(12) 1 d . U P A 2
C5_17 C 0.8105(12) 0.3481(10) 0.2082(8) 0.079(4) Uani 0.441(12) 1 d . U P A 2
H5_17 H 0.877451 0.356910 0.181135 0.095 Uiso 0.441(12) 1 calc R . P A 2
C6_17 C 0.7870(10) 0.2796(9) 0.1815(8) 0.063(3) Uani 0.441(12) 1 d . U P A 2
C7_17 C 0.5019(17) 0.3110(15) 0.3269(15) 0.081(6) Uani 0.441(12) 1 d . U P A 2
H7A_17 H 0.501763 0.302188 0.379496 0.121 Uiso 0.441(12) 1 calc GR . P A 2
H7B_17 H 0.493579 0.258054 0.306418 0.121 Uiso 0.441(12) 1 calc GR . P A 2
H7C_17 H 0.439424 0.368697 0.325367 0.121 Uiso 0.441(12) 1 calc GR . P A 2
C8_17 C 0.7605(14) 0.4824(12) 0.3040(9) 0.091(4) Uani 0.441(12) 1 d . U P A 2
H8A_17 H 0.839070 0.460033 0.302716 0.137 Uiso 0.441(12) 1 calc GR . P A 2
H8B_17 H 0.711341 0.502165 0.356390 0.137 Uiso 0.441(12) 1 calc GR . P A 2
H8C_17 H 0.744775 0.535341 0.272702 0.137 Uiso 0.441(12) 1 calc GR . P A 2
C9_17 C 0.8659(11) 0.2281(10) 0.1089(8) 0.082(3) Uani 0.441(12) 1 d . U P A 2
H9A_17 H 0.924387 0.253429 0.089457 0.124 Uiso 0.441(12) 1 calc GR . P A 2
H9B_17 H 0.825344 0.234423 0.072245 0.124 Uiso 0.441(12) 1 calc GR . P A 2
H9C_17 H 0.900605 0.161997 0.116863 0.124 Uiso 0.441(12) 1 calc GR . P A 2

loop_
_atom_site_aniso_label
_atom_site_aniso_U_11
_atom_site_aniso_U_22
_atom_site_aniso_U_33
_atom_site_aniso_U_23
_atom_site_aniso_U_13
_atom_site_aniso_U_12
B1A 0.059(2) 0.061(4) 0.061(4) 0.004(3) -0.021(2) -0.021(2)
B1B 0.059(2) 0.061(4) 0.061(4) 0.004(3) -0.021(2) -0.021(2)
C1_1 0.090(3) 0.068(3) 0.054(2) -0.0109(19) 0.001(2) -0.020(2)
C2_1 0.139(5) 0.066(3) 0.072(3) -0.002(2) -0.022(3) -0.028(3)
C3_1 0.136(5) 0.066(3) 0.080(3) -0.008(2) -0.038(3) -0.007(3)
C4_1 0.110(4) 0.118(5) 0.071(3) -0.013(3) -0.017(3) -0.027(4)
C5_1 0.083(3) 0.125(5) 0.071(3) -0.019(3) -0.003(2) -0.022(3)
C6_1 0.086(3) 0.087(3) 0.071(3) -0.014(2) 0.004(2) -0.020(3)
C7_1 0.118(4) 0.153(5) 0.099(4) -0.015(4) -0.040(3) 0.001(4)
C1_2 0.096(3) 0.071(3) 0.052(2) -0.0038(18) -0.010(2) -0.034(2)
C2_2 0.107(4) 0.134(5) 0.054(2) -0.013(3) -0.007(2) -0.061(3)
C3_2 0.100(4) 0.143(5) 0.063(3) -0.008(3) -0.018(2) -0.056(4)
C4_2 0.116(4) 0.087(3) 0.065(3) 0.001(2) -0.033(3) -0.034(3)
C5_2 0.119(4) 0.089(3) 0.058(3) -0.005(2) -0.029(3) -0.021(3)
C6_2 0.110(4) 0.076(3) 0.059(2) -0.005(2) -0.009(2) -0.026(3)
C7_2 0.142(5) 0.114(4) 0.084(3) 0.000(3) -0.055(3) -0.043(4)
N1_3 0.081(2) 0.070(2) 0.0598(19) -0.0168(16) 0.0019(17) -0.0247(18)
C2_3 0.062(2) 0.055(2) 0.061(2) -0.0065(17) -0.0019(18) -0.0150(18)
C3_3 0.0493(19) 0.056(2) 0.062(2) -0.0035(17) -0.0048(16) -0.0120(16)
C4_3 0.0482(18) 0.056(2) 0.0539(19) -0.0032(16) -0.0081(15) -0.0108(16)
C5_3 0.061(2) 0.058(2) 0.053(2) -0.0043(16) -0.0101(16) -0.0105(17)
C6_3 0.072(2) 0.070(3) 0.052(2) -0.0035(18) -0.0120(18) -0.020(2)
C7_3 0.0489(19) 0.064(2) 0.068(2) 0.0016(19) -0.0091(17) -0.0093(17)
C8_3 0.0433(18) 0.075(3) 0.070(2) 0.003(2) -0.0134(17) -0.0136(18)
C9_3 0.0440(18) 0.065(2) 0.060(2) -0.0038(17) -0.0098(15) -0.0129(16)
C10_3 0.0444(17) 0.058(2) 0.0528(19) -0.0053(15) -0.0088(14) -0.0131(15)
C11_3 0.060(2) 0.082(3) 0.069(2) -0.010(2) -0.0246(19) -0.020(2)
C12_3 0.063(2) 0.074(3) 0.075(3) -0.014(2) -0.021(2) -0.022(2)
C13_3 0.0511(19) 0.062(2) 0.060(2) -0.0123(17) -0.0099(16) -0.0179(17)
C14_3 0.0453(18) 0.056(2) 0.0539(19) -0.0069(15) -0.0089(15) -0.0088(15)
C15_3 0.062(2) 0.059(2) 0.070(2) -0.0096(18) -0.0120(18) -0.0187(18)
C16_3 0.056(2) 0.057(2) 0.073(2) -0.0076(18) -0.0059(18) -0.0094(18)
C17_3 0.0523(19) 0.053(2) 0.061(2) -0.0028(16) -0.0115(16) -0.0098(16)
C18_3 0.0467(18) 0.053(2) 0.0552(19) -0.0060(15) -0.0122(15) -0.0112(15)
C19_3 0.054(2) 0.059(2) 0.075(2) 0.0075(19) -0.0198(18) -0.0107(18)
C20_3 0.053(2) 0.064(2) 0.072(2) 0.0105(19) -0.0202(18) -0.0156(18)
C21_3 0.054(2) 0.060(2) 0.070(2) -0.0009(18) -0.0212(17) -0.0142(17)
C22_3 0.0522(19) 0.051(2) 0.066(2) -0.0033(16) -0.0194(17) -0.0087(16)
C1_3 0.071(2) 0.061(2) 0.054(2) -0.0112(17) 0.0016(18) -0.0217(19)
K1_4 0.0819(7) 0.1008(8) 0.0918(8) -0.0091(6) -0.0102(5) -0.0377(6)
C1_4 0.112(3) 0.155(3) 0.141(4) 0.064(3) -0.046(3) -0.071(3)
O2_4 0.125(2) 0.140(2) 0.094(2) 0.036(2) -0.039(2) -0.080(2)
C2_4 0.126(3) 0.164(3) 0.112(3) 0.055(3) -0.048(3) -0.085(3)
O3_4 0.113(2) 0.116(3) 0.0764(19) -0.0114(18) 0.0023(17) -0.045(2)
C3_4 0.157(3) 0.136(3) 0.074(3) 0.017(3) -0.028(3) -0.082(3)
O4_4 0.085(2) 0.148(3) 0.111(3) -0.009(2) -0.0011(19) -0.050(2)
C4_4 0.155(3) 0.125(4) 0.074(3) 0.001(3) -0.010(2) -0.069(3)
O5_4 0.112(2) 0.0895(19) 0.122(3) 0.0048(18) -0.026(2) -0.0483(17)
C5_4 0.107(2) 0.145(4) 0.109(3) -0.027(3) 0.011(3) -0.037(3)
O6_4 0.121(2) 0.078(2) 0.113(2) 0.0187(19) -0.020(2) -0.036(2)
C7_4 0.081(3) 0.146(3) 0.120(3) -0.002(3) -0.016(3) -0.049(2)
C8_4 0.111(3) 0.136(3) 0.118(4) 0.006(3) -0.023(3) -0.053(3)
C9_4 0.146(3) 0.069(2) 0.100(3) 0.012(2) -0.038(3) -0.040(2)
C10_4 0.140(3) 0.077(3) 0.107(3) 0.011(3) -0.019(3) -0.028(3)
C11_4 0.109(3) 0.092(3) 0.161(4) 0.018(3) -0.013(3) -0.028(3)
C12_4 0.102(3) 0.110(3) 0.169(4) 0.043(3) -0.026(3) -0.039(3)
C6_4 0.088(3) 0.155(3) 0.113(3) -0.022(3) 0.009(3) -0.041(3)
O1_4 0.096(2) 0.111(2) 0.135(3) 0.045(2) -0.027(2) -0.0440(19)
K1_8 0.0499(8) 0.0789(11) 0.0605(9) -0.0038(8) -0.0138(7) -0.0124(8)
O1_8 0.052(3) 0.042(3) 0.060(4) -0.007(3) -0.015(3) -0.006(2)
O2_8 0.054(3) 0.076(4) 0.068(3) 0.005(3) -0.017(2) -0.018(3)
O3_8 0.062(5) 0.068(5) 0.069(5) -0.009(4) -0.017(4) -0.022(4)
O4_8 0.054(3) 0.086(4) 0.079(4) 0.018(3) -0.019(3) -0.018(3)
O5_8 0.059(4) 0.075(4) 0.073(4) 0.005(3) -0.025(3) -0.019(3)
O6_8 0.049(4) 0.085(6) 0.051(4) 0.001(4) -0.009(3) -0.021(4)
C1_8 0.046(4) 0.065(5) 0.069(5) 0.003(4) -0.022(3) -0.007(3)
C2_8 0.046(4) 0.074(5) 0.074(5) -0.009(4) -0.017(3) -0.014(4)
C3_8 0.063(8) 0.086(10) 0.066(8) 0.010(8) -0.026(7) -0.033(8)
C4_8 0.061(11) 0.090(10) 0.060(11) -0.001(7) -0.014(8) -0.027(8)
C5_8 0.069(5) 0.072(5) 0.074(5) 0.005(3) -0.019(3) -0.029(3)
C6_8 0.058(7) 0.075(8) 0.077(8) 0.008(7) -0.013(6) -0.032(6)
C7_8 0.066(5) 0.115(8) 0.084(6) 0.026(6) -0.038(5) -0.015(5)
C8_8 0.070(5) 0.111(8) 0.079(6) 0.005(5) -0.023(5) -0.030(5)
C9_8 0.075(8) 0.066(7) 0.070(7) -0.003(6) -0.020(6) -0.021(7)
C10_8 0.062(12) 0.088(11) 0.061(12) 0.013(9) -0.018(9) -0.026(9)
C11_8 0.058(4) 0.062(4) 0.062(4) 0.002(3) -0.016(3) -0.027(3)
C12_8 0.049(4) 0.051(5) 0.070(5) -0.011(5) -0.010(4) -0.008(4)
O1_5 0.177(5) 0.227(6) 0.193(5) 0.082(5) -0.056(4) -0.123(5)
C2_5 0.177(5) 0.227(6) 0.193(5) 0.081(5) -0.057(4) -0.123(5)
C3_5 0.177(5) 0.227(6) 0.192(5) 0.080(5) -0.059(4) -0.123(5)
C4_5 0.176(5) 0.225(6) 0.191(5) 0.080(5) -0.058(4) -0.125(5)
C5_5 0.177(5) 0.226(6) 0.192(5) 0.081(5) -0.056(4) -0.124(5)
O1_15 0.177(5) 0.228(6) 0.192(5) 0.080(5) -0.057(4) -0.122(5)
C2_15 0.177(5) 0.227(6) 0.193(5) 0.081(5) -0.056(4) -0.122(5)
C4_15 0.177(5) 0.226(6) 0.192(5) 0.081(5) -0.057(4) -0.124(5)
C3_15 0.177(5) 0.227(6) 0.192(5) 0.081(5) -0.057(4) -0.123(5)
C5_15 0.177(5) 0.226(6) 0.193(5) 0.081(5) -0.056(4) -0.124(5)
C1_6 0.054(3) 0.058(3) 0.058(3) 0.002(2) -0.018(2) -0.019(2)
C2_6 0.061(3) 0.065(3) 0.060(3) 0.004(3) -0.025(3) -0.019(2)
C3_6 0.062(3) 0.064(3) 0.063(3) 0.006(2) -0.022(2) -0.019(2)
C4_6 0.063(3) 0.063(3) 0.062(3) 0.005(3) -0.022(2) -0.020(2)
C5_6 0.064(3) 0.066(3) 0.065(3) 0.010(2) -0.019(2) -0.022(2)
C6_6 0.055(3) 0.056(3) 0.057(3) 0.005(2) -0.020(2) -0.017(2)
C7_6 0.072(5) 0.078(5) 0.074(6) 0.003(5) -0.025(5) -0.015(4)
C8_6 0.080(5) 0.072(4) 0.091(5) 0.015(4) -0.026(4) -0.022(3)
C9_6 0.079(5) 0.073(5) 0.067(4) 0.003(4) -0.025(4) -0.021(4)
C1_16 0.053(4) 0.057(4) 0.055(4) 0.002(3) -0.020(3) -0.019(3)
C2_16 0.058(4) 0.061(4) 0.062(4) 0.004(3) -0.020(3) -0.021(3)
C3_16 0.064(4) 0.066(4) 0.066(4) 0.005(3) -0.023(3) -0.022(3)
C4_16 0.072(4) 0.072(4) 0.074(4) 0.008(3) -0.022(3) -0.029(3)
C5_16 0.066(4) 0.063(4) 0.060(4) 0.006(3) -0.022(3) -0.022(3)
C6_16 0.063(4) 0.065(4) 0.065(4) 0.005(3) -0.019(3) -0.025(3)
C7_16 0.072(6) 0.069(6) 0.067(6) 0.005(5) -0.027(5) -0.016(4)
C8_16 0.087(6) 0.070(5) 0.093(6) 0.022(4) -0.029(4) -0.025(4)
C9_16 0.071(5) 0.069(6) 0.066(6) 0.012(4) -0.025(4) -0.023(4)
C1_7 0.059(4) 0.060(4) 0.059(4) 0.004(3) -0.022(3) -0.021(2)
C2_7 0.057(3) 0.056(3) 0.055(3) 0.001(2) -0.020(2) -0.018(2)
C3_7 0.075(4) 0.073(4) 0.071(4) 0.006(3) -0.027(3) -0.025(3)
C4_7 0.078(4) 0.076(4) 0.078(4) 0.004(3) -0.029(3) -0.029(3)
C5_7 0.084(4) 0.087(4) 0.091(4) 0.004(3) -0.026(3) -0.039(3)
C6_7 0.085(4) 0.089(5) 0.089(5) 0.008(3) -0.027(3) -0.036(3)
C7_7 0.073(6) 0.071(6) 0.075(5) 0.010(4) -0.018(4) -0.027(4)
C8_7 0.106(6) 0.100(6) 0.115(6) 0.001(4) -0.041(5) -0.054(5)
C9_7 0.107(6) 0.130(7) 0.131(7) 0.018(5) -0.026(5) -0.056(5)
C1_17 0.056(4) 0.056(4) 0.057(4) 0.005(3) -0.020(3) -0.019(3)
C2_17 0.059(4) 0.061(4) 0.060(4) 0.004(3) -0.021(3) -0.023(3)
C3_17 0.058(4) 0.063(4) 0.058(4) 0.004(3) -0.019(3) -0.021(3)
C4_17 0.058(4) 0.061(4) 0.059(4) 0.001(3) -0.017(3) -0.025(3)
C5_17 0.079(4) 0.081(5) 0.082(5) 0.004(3) -0.022(3) -0.036(3)
C6_17 0.060(4) 0.066(4) 0.065(4) 0.005(3) -0.015(3) -0.028(3)
C7_17 0.076(7) 0.084(8) 0.079(7) 0.007(5) -0.023(5) -0.029(5)
C8_17 0.092(6) 0.097(6) 0.089(6) 0.005(5) -0.027(5) -0.040(5)
C9_17 0.076(5) 0.091(6) 0.081(5) 0.017(4) -0.019(4) -0.038(4)

loop_
_atom_type_symbol
_atom_type_description
_atom_type_scat_dispersion_real
_atom_type_scat_dispersion_imag
_atom_type_scat_source
C C 0.0181 0.0091 'International Tables Vol C Tables 4.2.6.8 and 6.1.1.4'
H H 0.0000 0.0000 'International Tables Vol C Tables 4.2.6.8 and 6.1.1.4'
B B 0.0090 0.0039 'International Tables Vol C Tables 4.2.6.8 and 6.1.1.4'
N N 0.0311 0.0180 'International Tables Vol C Tables 4.2.6.8 and 6.1.1.4'
O O 0.0492 0.0322 'International Tables Vol C Tables 4.2.6.8 and 6.1.1.4'
K K 0.3868 1.0657 'International Tables Vol C Tables 4.2.6.8 and 6.1.1.4'

loop_
_exptl_crystal_face_index_h
_exptl_crystal_face_index_k
_exptl_crystal_face_index_l
_exptl_crystal_face_perp_dist
8 1 8 0.0698
-1 -2 11 0.0046
1 2 -11 0.0158
-1 -9 -2 0.0468
0 9 1 0.0236
-7 0 -8 0.0829

loop_
_geom_angle_atom_site_label_1
_geom_angle_atom_site_label_2
_geom_angle_atom_site_label_3
_geom_angle
_geom_angle_site_symmetry_1
_geom_angle_site_symmetry_3
_geom_angle_publ_flag
C20_3 B1A C1_7 122.8(10) . . ?
C1_6 B1A C20_3 116.9(10) . . ?
C1_6 B1A C1_7 120.3(11) . . ?
C20_3 B1B C1_16 126.2(14) . . ?
C20_3 B1B C1_17 115.5(13) . . ?
C1_17 B1B C1_16 118.3(14) . . ?
C2_1 C1_1 C6_1 118.1(5) . . ?
C2_1 C1_1 N1_3 122.6(5) . . ?
C6_1 C1_1 N1_3 119.2(4) . . ?
C1_1 C2_1 H2_1 120.5 . . ?
C1_1 C2_1 C3_1 118.9(6) . . ?
C3_1 C2_1 H2_1 120.5 . . ?
C2_1 C3_1 H3_1 119.5 . . ?
C4_1 C3_1 C2_1 120.9(5) . . ?
C4_1 C3_1 H3_1 119.5 . . ?
C3_1 C4_1 C7_1 119.2(7) . . ?
C5_1 C4_1 C3_1 119.0(6) . . ?
C5_1 C4_1 C7_1 121.9(7) . . ?
C4_1 C5_1 H5_1 119.5 . . ?
C4_1 C5_1 C6_1 121.1(6) . . ?
C6_1 C5_1 H5_1 119.5 . . ?
C1_1 C6_1 C5_1 121.9(5) . . ?
C1_1 C6_1 H6_1 119.0 . . ?
C5_1 C6_1 H6_1 119.0 . . ?
C4_1 C7_1 H7A_1 109.5 . . ?
C4_1 C7_1 H7B_1 109.5 . . ?
C4_1 C7_1 H7C_1 109.5 . . ?
H7A_1 C7_1 H7B_1 109.5 . . ?
H7A_1 C7_1 H7C_1 109.5 . . ?
H7B_1 C7_1 H7C_1 109.5 . . ?
C2_2 C1_2 C6_2 116.5(5) . . ?
C2_2 C1_2 N1_3 122.9(4) . . ?
C6_2 C1_2 N1_3 120.6(4) . . ?
C1_2 C2_2 H2_2 119.0 . . ?
C3_2 C2_2 C1_2 122.1(4) . . ?
C3_2 C2_2 H2_2 119.0 . . ?
C2_2 C3_2 H3_2 119.0 . . ?
C2_2 C3_2 C4_2 122.1(5) . . ?
C4_2 C3_2 H3_2 119.0 . . ?
C3_2 C4_2 C7_2 120.6(5) . . ?
C5_2 C4_2 C3_2 116.3(5) . . ?
C5_2 C4_2 C7_2 123.1(5) . . ?
C4_2 C5_2 H5_2 118.5 . . ?
C4_2 C5_2 C6_2 122.9(4) . . ?
C6_2 C5_2 H5_2 118.5 . . ?
C1_2 C6_2 H6_2 119.9 . . ?
C5_2 C6_2 C1_2 120.1(5) . . ?
C5_2 C6_2 H6_2 119.9 . . ?
C4_2 C7_2 H7A_2 109.5 . . ?
C4_2 C7_2 H7B_2 109.5 . . ?
C4_2 C7_2 H7C_2 109.5 . . ?
H7A_2 C7_2 H7B_2 109.5 . . ?
H7A_2 C7_2 H7C_2 109.5 . . ?
H7B_2 C7_2 H7C_2 109.5 . . ?
C1_2 N1_3 C1_1 120.7(3) . . ?
C1_2 N1_3 C1_3 119.9(3) . . ?
C1_3 N1_3 C1_1 116.0(4) . . ?
C3_3 C2_3 H2_3 119.2 . . ?
C1_3 C2_3 H2_3 119.2 . . ?
C1_3 C2_3 C3_3 121.6(4) . . ?
C2_3 C3_3 C4_3 120.4(4) . . ?
C2_3 C3_3 C7_3 121.3(3) . . ?
C4_3 C3_3 C7_3 118.2(3) . . ?
C3_3 C4_3 C5_3 116.1(3) . . ?
C3_3 C4_3 C10_3 120.5(3) . . ?
C5_3 C4_3 C10_3 123.3(3) . . ?
C4_3 C5_3 H5_3 119.0 . . ?
C6_3 C5_3 C4_3 122.0(3) . . ?
C6_3 C5_3 H5_3 119.0 . . ?
C5_3 C6_3 H6_3 119.5 . . ?
C5_3 C6_3 C1_3 121.0(4) . . ?
C1_3 C6_3 H6_3 119.5 . . ?
C3_3 C7_3 H7_3 119.6 . . ?
C8_3 C7_3 C3_3 120.8(4) . . ?
C8_3 C7_3 H7_3 119.6 . . ?
C7_3 C8_3 H8_3 118.8 . . ?
C7_3 C8_3 C9_3 122.5(4) . . ?
C9_3 C8_3 H8_3 118.8 . . ?
C10_3 C9_3 C8_3 118.3(3) . . ?
C10_3 C9_3 C11_3 120.2(3) . . ?
C11_3 C9_3 C8_3 121.4(3) . . ?
C4_3 C10_3 C14_3 124.6(3) . . ?
C9_3 C10_3 C4_3 118.2(3) . . ?
C9_3 C10_3 C14_3 116.9(3) . . ?
C9_3 C11_3 H11_3 120.4 . . ?
C12_3 C11_3 C9_3 119.2(4) . . ?
C12_3 C11_3 H11_3 120.4 . . ?
C11_3 C12_3 H12_3 119.8 . . ?
C11_3 C12_3 C13_3 120.4(4) . . ?
C13_3 C12_3 H12_3 119.8 . . ?
C12_3 C13_3 C14_3 119.6(3) . . ?
C12_3 C13_3 C15_3 121.9(3) . . ?
C15_3 C13_3 C14_3 118.1(3) . . ?
C13_3 C14_3 C10_3 116.7(3) . . ?
C18_3 C14_3 C10_3 124.5(3) . . ?
C18_3 C14_3 C13_3 118.8(3) . . ?
C13_3 C15_3 H15_3 119.2 . . ?
C13_3 C15_3 K1_4 118.0(2) . . ?
C16_3 C15_3 C13_3 121.6(4) . . ?
C16_3 C15_3 H15_3 119.2 . . ?
C16_3 C15_3 K1_4 62.6(2) . . ?
K1_4 C15_3 H15_3 89.4 . . ?
C15_3 C16_3 H16_3 110.7 . . ?
C15_3 C16_3 C17_3 121.5(3) . . ?
C15_3 C16_3 K1_4 94.3(3) . . ?
C17_3 C16_3 H16_3 110.7 . . ?
C17_3 C16_3 K1_4 107.6(3) . . ?
K1_4 C16_3 H16_3 110.7 . . ?
C16_3 C17_3 C18_3 117.3(3) . . ?
C19_3 C17_3 C16_3 122.0(3) . . ?
C19_3 C17_3 C18_3 120.7(3) . . ?
C14_3 C18_3 C17_3 120.7(3) . . ?
C14_3 C18_3 C22_3 124.0(3) . . ?
C22_3 C18_3 C17_3 115.1(3) . . ?
C17_3 C19_3 H19_3 117.8 . . ?
C17_3 C19_3 C20_3 124.3(3) . . ?
C20_3 C19_3 H19_3 117.8 . . ?
B1B C20_3 C21_3 127.9(8) . . ?
C19_3 C20_3 B1A 129.9(6) . . ?
C19_3 C20_3 B1B 119.2(8) . . ?
C19_3 C20_3 C21_3 112.7(3) . . ?
C21_3 C20_3 B1A 117.2(6) . . ?
C20_3 C21_3 H21_3 117.8 . . ?
C20_3 C21_3 K1_8 129.8(3) . . ?
C22_3 C21_3 C20_3 124.4(4) . . ?
C22_3 C21_3 H21_3 117.8 . . ?
C22_3 C21_3 K1_8 74.9(2) . . ?
K1_8 C21_3 H21_3 65.9 . . ?
C18_3 C22_3 H22_3 119.0 . . ?
C18_3 C22_3 K1_8 124.5(2) . . ?
C21_3 C22_3 C18_3 121.9(3) . . ?
C21_3 C22_3 H22_3 119.0 . . ?
C21_3 C22_3 K1_8 81.3(2) . . ?
K1_8 C22_3 H22_3 64.7 . . ?
C2_3 C1_3 N1_3 122.1(4) . . ?
C2_3 C1_3 C6_3 118.5(3) . . ?
C6_3 C1_3 N1_3 119.4(4) . . ?
C15_3 K1_4 C6_4 73.62(14) . . ?
C16_3 K1_4 C15_3 23.09(10) . . ?
C16_3 K1_4 C6_4 91.26(15) . . ?
C16_3 K1_4 C5_15 160.7(5) . . ?
O2_4 K1_4 C15_3 115.08(11) . . ?
O2_4 K1_4 C16_3 96.99(11) . . ?
O2_4 K1_4 O6_4 118.41(14) . . ?
O2_4 K1_4 C6_4 103.38(15) . . ?
O2_4 K1_4 O1_15 70.8(4) . . ?
O2_4 K1_4 C5_15 95.1(4) . . ?
O3_4 K1_4 C15_3 87.25(11) . . ?
O3_4 K1_4 C16_3 90.46(11) . . ?
O3_4 K1_4 O2_4 61.51(13) . . ?
O3_4 K1_4 O4_4 61.68(13) . . ?
O3_4 K1_4 O5_4 120.74(13) . . ?
O3_4 K1_4 O6_4 176.83(12) . . ?
O3_4 K1_4 C6_4 42.31(15) . . ?
O3_4 K1_4 O1_4 120.18(14) . . ?
O3_4 K1_4 O1_5 90.0(3) . . ?
O3_4 K1_4 O1_15 97.6(4) . . ?
O3_4 K1_4 C5_15 108.5(5) . . ?
O4_4 K1_4 C15_3 78.50(12) . . ?
O4_4 K1_4 C16_3 100.14(13) . . ?
O4_4 K1_4 O2_4 120.34(13) . . ?
O4_4 K1_4 O6_4 119.35(14) . . ?
O4_4 K1_4 C6_4 20.84(14) . . ?
O4_4 K1_4 O1_15 100.4(4) . . ?
O4_4 K1_4 C5_15 86.5(5) . . ?
O5_4 K1_4 C15_3 67.23(11) . . ?
O5_4 K1_4 C16_3 84.81(12) . . ?
O5_4 K1_4 O2_4 177.19(12) . . ?
O5_4 K1_4 O4_4 61.26(12) . . ?
O5_4 K1_4 O6_4 59.46(12) . . ?
O5_4 K1_4 C6_4 78.69(15) . . ?
O5_4 K1_4 O1_4 117.64(14) . . ?
O5_4 K1_4 O1_15 106.9(4) . . ?
O5_4 K1_4 C5_15 82.6(4) . . ?
O6_4 K1_4 C15_3 90.04(10) . . ?
O6_4 K1_4 C16_3 86.41(10) . . ?
O6_4 K1_4 C6_4 138.13(15) . . ?
O6_4 K1_4 O1_15 85.2(4) . . ?
O6_4 K1_4 C5_15 74.6(5) . . ?
O1_4 K1_4 C15_3 104.02(11) . . ?
O1_4 K1_4 C16_3 82.65(11) . . ?
O1_4 K1_4 O2_4 60.61(14) . . ?
O1_4 K1_4 O4_4 176.76(13) . . ?
O1_4 K1_4 O6_4 58.96(14) . . ?
O1_4 K1_4 C6_4 161.71(16) . . ?
O1_4 K1_4 O1_15 76.9(4) . . ?
O1_4 K1_4 C5_15 90.3(5) . . ?
O1_5 K1_4 C15_3 152.5(3) . . ?
O1_5 K1_4 C16_3 175.5(3) . . ?
O1_5 K1_4 O2_4 87.2(3) . . ?
O1_5 K1_4 O4_4 76.1(3) . . ?
O1_5 K1_4 O5_4 91.1(3) . . ?
O1_5 K1_4 O6_4 93.2(3) . . ?
O1_5 K1_4 C6_4 86.0(3) . . ?
O1_5 K1_4 O1_4 101.0(3) . . ?
O1_15 K1_4 C15_3 173.8(4) . . ?
O1_15 K1_4 C16_3 159.4(4) . . ?
O1_15 K1_4 C6_4 107.4(4) . . ?
O1_15 K1_4 C5_15 24.4(5) . . ?
C5_15 K1_4 C15_3 149.8(4) . . ?
C5_15 K1_4 C6_4 100.5(5) . . ?
H1A_4 C1_4 H1B_4 108.1 . . ?
C2_4 C1_4 H1A_4 109.6 . . ?
C2_4 C1_4 H1B_4 109.6 . . ?
O1_4 C1_4 H1A_4 109.6 . . ?
O1_4 C1_4 H1B_4 109.6 . . ?
O1_4 C1_4 C2_4 110.4(6) . . ?
C2_4 O2_4 K1_4 115.4(4) . . ?
C2_4 O2_4 C3_4 111.6(5) . . ?
C3_4 O2_4 K1_4 108.7(3) . . ?
C1_4 C2_4 H2A_4 109.6 . . ?
C1_4 C2_4 H2B_4 109.6 . . ?
O2_4 C2_4 C1_4 110.1(6) . . ?
O2_4 C2_4 H2A_4 109.6 . . ?
O2_4 C2_4 H2B_4 109.6 . . ?
H2A_4 C2_4 H2B_4 108.2 . . ?
C4_4 O3_4 K1_4 116.5(4) . . ?
C4_4 O3_4 C5_4 113.4(5) . . ?
C5_4 O3_4 K1_4 116.8(4) . . ?
K1_4 C3_4 H3A_4 85.6 . . ?
K1_4 C3_4 H3B_4 158.2 . . ?
O2_4 C3_4 K1_4 48.7(3) . . ?
O2_4 C3_4 H3A_4 109.7 . . ?
O2_4 C3_4 H3B_4 109.7 . . ?
O2_4 C3_4 C4_4 109.9(5) . . ?
H3A_4 C3_4 H3B_4 108.2 . . ?
C4_4 C3_4 K1_4 79.9(4) . . ?
C4_4 C3_4 H3A_4 109.7 . . ?
C4_4 C3_4 H3B_4 109.7 . . ?
C7_4 O4_4 K1_4 114.1(3) . . ?
C6_4 O4_4 K1_4 111.9(4) . . ?
C6_4 O4_4 C7_4 116.1(5) . . ?
O3_4 C4_4 C3_4 108.1(5) . . ?
O3_4 C4_4 H4A_4 110.1 . . ?
O3_4 C4_4 H4B_4 110.1 . . ?
C3_4 C4_4 H4A_4 110.1 . . ?
C3_4 C4_4 H4B_4 110.1 . . ?
H4A_4 C4_4 H4B_4 108.4 . . ?
C8_4 O5_4 K1_4 112.7(4) . . ?
C8_4 O5_4 C9_4 114.4(5) . . ?
C9_4 O5_4 K1_4 115.9(3) . . ?
O3_4 C5_4 H5A_4 109.8 . . ?
O3_4 C5_4 H5B_4 109.8 . . ?
O3_4 C5_4 C6_4 109.5(5) . . ?
H5A_4 C5_4 H5B_4 108.2 . . ?
C6_4 C5_4 H5A_4 109.8 . . ?
C6_4 C5_4 H5B_4 109.8 . . ?
C10_4 O6_4 K1_4 112.8(3) . . ?
C10_4 O6_4 C11_4 111.5(5) . . ?
C11_4 O6_4 K1_4 112.1(4) . . ?
O4_4 C7_4 H7A_4 109.5 . . ?
O4_4 C7_4 H7B_4 109.5 . . ?
H7A_4 C7_4 H7B_4 108.1 . . ?
C8_4 C7_4 O4_4 110.6(6) . . ?
C8_4 C7_4 H7A_4 109.5 . . ?
C8_4 C7_4 H7B_4 109.5 . . ?
O5_4 C8_4 C7_4 111.6(6) . . ?
O5_4 C8_4 H8A_4 109.3 . . ?
O5_4 C8_4 H8B_4 109.3 . . ?
C7_4 C8_4 H8A_4 109.3 . . ?
C7_4 C8_4 H8B_4 109.3 . . ?
H8A_4 C8_4 H8B_4 108.0 . . ?
O5_4 C9_4 H9A_4 109.5 . . ?
O5_4 C9_4 H9B_4 109.5 . . ?
O5_4 C9_4 C10_4 110.7(5) . . ?
H9A_4 C9_4 H9B_4 108.1 . . ?
C10_4 C9_4 H9A_4 109.5 . . ?
C10_4 C9_4 H9B_4 109.5 . . ?
O6_4 C10_4 C9_4 108.7(5) . . ?
O6_4 C10_4 H10A_4 109.9 . . ?
O6_4 C10_4 H10B_4 109.9 . . ?
C9_4 C10_4 H10A_4 109.9 . . ?
C9_4 C10_4 H10B_4 109.9 . . ?
H10A_4 C10_4 H10B_4 108.3 . . ?
O6_4 C11_4 H11A_4 109.8 . . ?
O6_4 C11_4 H11B_4 109.8 . . ?
O6_4 C11_4 C12_4 109.6(6) . . ?
H11A_4 C11_4 H11B_4 108.2 . . ?
C12_4 C11_4 H11A_4 109.8 . . ?
C12_4 C11_4 H11B_4 109.8 . . ?
C11_4 C12_4 H12A_4 109.7 . . ?
C11_4 C12_4 H12B_4 109.7 . . ?
H12A_4 C12_4 H12B_4 108.2 . . ?
O1_4 C12_4 C11_4 109.7(6) . . ?
O1_4 C12_4 H12A_4 109.7 . . ?
O1_4 C12_4 H12B_4 109.7 . . ?
K1_4 C6_4 H6A_4 154.3 . . ?
K1_4 C6_4 H6B_4 90.9 . . ?
O4_4 C6_4 K1_4 47.2(3) . . ?
O4_4 C6_4 C5_4 115.4(7) . . ?
O4_4 C6_4 H6A_4 108.4 . . ?
O4_4 C6_4 H6B_4 108.4 . . ?
C5_4 C6_4 K1_4 81.5(4) . . ?
C5_4 C6_4 H6A_4 108.4 . . ?
C5_4 C6_4 H6B_4 108.4 . . ?
H6A_4 C6_4 H6B_4 107.5 . . ?
C1_4 O1_4 K1_4 114.3(4) . . ?
C12_4 O1_4 K1_4 117.9(4) . . ?
C12_4 O1_4 C1_4 112.9(5) . . ?
C21_3 K1_8 C6_8 116.8(2) . . ?
C21_3 K1_8 C7_8 79.34(19) . . ?
C21_3 K1_8 C10_8 72.7(8) . . ?
C22_3 K1_8 C21_3 23.77(9) . . ?
C22_3 K1_8 C6_8 138.5(2) . . ?
C22_3 K1_8 C7_8 102.9(2) . . ?
C22_3 K1_8 C10_8 80.0(8) . . ?
O1_8 K1_8 C21_3 100.92(16) . . ?
O1_8 K1_8 C22_3 79.63(16) . . ?
O1_8 K1_8 O2_8 61.08(17) . . ?
O1_8 K1_8 O3_8 113.3(3) . . ?
O1_8 K1_8 O4_8 164.20(19) . . ?
O1_8 K1_8 C6_8 141.9(3) . . ?
O1_8 K1_8 C7_8 160.9(2) . . ?
O1_8 K1_8 C10_8 82.2(6) . . ?
O2_8 K1_8 C21_3 119.39(15) . . ?
O2_8 K1_8 C22_3 99.52(15) . . ?
O2_8 K1_8 O3_8 59.0(3) . . ?
O2_8 K1_8 C6_8 101.6(2) . . ?
O2_8 K1_8 C7_8 135.4(2) . . ?
O2_8 K1_8 C10_8 142.4(6) . . ?
O3_8 K1_8 C21_3 132.50(19) . . ?
O3_8 K1_8 C22_3 135.9(2) . . ?
O3_8 K1_8 C6_8 42.9(3) . . ?
O3_8 K1_8 C7_8 78.3(3) . . ?
O3_8 K1_8 C10_8 141.4(8) . . ?
O4_8 K1_8 C21_3 94.66(14) . . ?
O4_8 K1_8 C22_3 116.17(15) . . ?
O4_8 K1_8 O2_8 113.09(17) . . ?
O4_8 K1_8 O3_8 55.8(3) . . ?
O4_8 K1_8 C6_8 22.3(2) . . ?
O4_8 K1_8 C7_8 22.6(2) . . ?
O4_8 K1_8 C10_8 100.1(6) . . ?
O5_8 K1_8 C21_3 76.43(16) . . ?
O5_8 K1_8 C22_3 95.81(17) . . ?
O5_8 K1_8 O1_8 118.6(2) . . ?
O5_8 K1_8 O2_8 164.19(19) . . ?
O5_8 K1_8 O3_8 111.4(3) . . ?
O5_8 K1_8 O4_8 62.5(2) . . ?
O5_8 K1_8 C6_8 68.7(3) . . ?
O5_8 K1_8 C7_8 42.6(2) . . ?
O5_8 K1_8 C10_8 37.6(6) . . ?
O6_8 K1_8 C21_3 79.8(3) . . ?
O6_8 K1_8 C22_3 78.8(3) . . ?
O6_8 K1_8 O1_8 61.8(3) . . ?
O6_8 K1_8 O2_8 122.1(3) . . ?
O6_8 K1_8 O3_8 145.2(4) . . ?
O6_8 K1_8 O4_8 119.2(3) . . ?
O6_8 K1_8 O5_8 57.3(3) . . ?
O6_8 K1_8 C6_8 117.6(4) . . ?
O6_8 K1_8 C7_8 99.8(3) . . ?
O6_8 K1_8 C10_8 20.4(7) . . ?
C6_8 K1_8 C7_8 39.8(3) . . ?
C10_8 K1_8 C6_8 103.0(7) . . ?
C10_8 K1_8 C7_8 79.8(6) . . ?
C1_8 O1_8 K1_8 119.2(4) . . ?
C1_8 O1_8 C12_8 112.2(6) . . ?
C12_8 O1_8 K1_8 120.0(6) . . ?
C2_8 O2_8 K1_8 111.7(4) . . ?
C3_8 O2_8 K1_8 112.7(7) . . ?
C3_8 O2_8 C2_8 113.7(8) . . ?
C4_8 O3_8 K1_8 122.6(14) . . ?
C5_8 O3_8 K1_8 113.5(9) . . ?
C5_8 O3_8 C4_8 117(2) . . ?
C6_8 O4_8 K1_8 109.5(6) . . ?
C6_8 O4_8 C7_8 114.0(8) . . ?
C7_8 O4_8 K1_8 109.3(5) . . ?
C8_8 O5_8 K1_8 118.2(6) . . ?
C8_8 O5_8 C9_8 114.5(10) . . ?
C9_8 O5_8 K1_8 122.3(8) . . ?
C10_8 O6_8 K1_8 125.5(13) . . ?
C10_8 O6_8 C11_8 104.2(13) . . ?
C11_8 O6_8 K1_8 128.7(8) . . ?
O1_8 C1_8 H1A_8 110.0 . . ?
O1_8 C1_8 H1B_8 110.0 . . ?
O1_8 C1_8 C2_8 108.3(6) . . ?
H1A_8 C1_8 H1B_8 108.4 . . ?
C2_8 C1_8 H1A_8 110.0 . . ?
C2_8 C1_8 H1B_8 110.0 . . ?
O2_8 C2_8 C1_8 112.9(7) . . ?
O2_8 C2_8 H2A_8 109.0 . . ?
O2_8 C2_8 H2B_8 109.0 . . ?
C1_8 C2_8 H2A_8 109.0 . . ?
C1_8 C2_8 H2B_8 109.0 . . ?
H2A_8 C2_8 H2B_8 107.8 . . ?
O2_8 C3_8 H3A_8 109.0 . . ?
O2_8 C3_8 H3B_8 109.0 . . ?
O2_8 C3_8 C4_8 113.0(18) . . ?
H3A_8 C3_8 H3B_8 107.8 . . ?
C4_8 C3_8 H3A_8 109.0 . . ?
C4_8 C3_8 H3B_8 109.0 . . ?
O3_8 C4_8 C3_8 106(2) . . ?
O3_8 C4_8 H4A_8 110.4 . . ?
O3_8 C4_8 H4B_8 110.4 . . ?
C3_8 C4_8 H4A_8 110.4 . . ?
C3_8 C4_8 H4B_8 110.4 . . ?
H4A_8 C4_8 H4B_8 108.6 . . ?
O3_8 C5_8 H5A_8 108.3 . . ?
O3_8 C5_8 H5B_8 108.3 . . ?
O3_8 C5_8 C6_8 115.9(12) . . ?
H5A_8 C5_8 H5B_8 107.4 . . ?
C6_8 C5_8 H5A_8 108.3 . . ?
C6_8 C5_8 H5B_8 108.3 . . ?
K1_8 C6_8 H6A_8 156.9 . . ?
K1_8 C6_8 H6B_8 79.0 . . ?
O4_8 C6_8 K1_8 48.1(4) . . ?
O4_8 C6_8 C5_8 109.9(10) . . ?
O4_8 C6_8 H6A_8 109.7 . . ?
O4_8 C6_8 H6B_8 109.7 . . ?
C5_8 C6_8 K1_8 87.3(7) . . ?
C5_8 C6_8 H6A_8 109.7 . . ?
C5_8 C6_8 H6B_8 109.7 . . ?
H6A_8 C6_8 H6B_8 108.2 . . ?
K1_8 C7_8 H7A_8 156.8 . . ?
K1_8 C7_8 H7B_8 86.5 . . ?
O4_8 C7_8 K1_8 48.0(4) . . ?
O4_8 C7_8 H7A_8 109.0 . . ?
O4_8 C7_8 H7B_8 109.0 . . ?
O4_8 C7_8 C8_8 113.0(7) . . ?
H7A_8 C7_8 H7B_8 107.8 . . ?
C8_8 C7_8 K1_8 82.3(5) . . ?
C8_8 C7_8 H7A_8 109.0 . . ?
C8_8 C7_8 H7B_8 109.0 . . ?
O5_8 C8_8 C7_8 108.4(9) . . ?
O5_8 C8_8 H8A_8 110.0 . . ?
O5_8 C8_8 H8B_8 110.0 . . ?
C7_8 C8_8 H8A_8 110.0 . . ?
C7_8 C8_8 H8B_8 110.0 . . ?
H8A_8 C8_8 H8B_8 108.4 . . ?
O5_8 C9_8 H9A_8 112.4 . . ?
O5_8 C9_8 H9B_8 112.4 . . ?
H9A_8 C9_8 H9B_8 110.0 . . ?
C10_8 C9_8 O5_8 97(2) . . ?
C10_8 C9_8 H9A_8 112.4 . . ?
C10_8 C9_8 H9B_8 112.4 . . ?
K1_8 C10_8 H10A_8 139.6 . . ?
K1_8 C10_8 H10B_8 98.1 . . ?
O6_8 C10_8 K1_8 34.1(9) . . ?
O6_8 C10_8 H10A_8 106.7 . . ?
O6_8 C10_8 H10B_8 106.7 . . ?
C9_8 C10_8 K1_8 95.8(18) . . ?
C9_8 C10_8 O6_8 122(3) . . ?
C9_8 C10_8 H10A_8 106.7 . . ?
C9_8 C10_8 H10B_8 106.7 . . ?
H10A_8 C10_8 H10B_8 106.6 . . ?
O6_8 C11_8 H11A_8 110.0 . . ?
O6_8 C11_8 H11B_8 110.0 . . ?
H11A_8 C11_8 H11B_8 108.4 . . ?
C12_8 C11_8 O6_8 108.4(9) . . ?
C12_8 C11_8 H11A_8 110.0 . . ?
C12_8 C11_8 H11B_8 110.0 . . ?
O1_8 C12_8 C11_8 106.6(8) . . ?
O1_8 C12_8 H12A_8 110.4 . . ?
O1_8 C12_8 H12B_8 110.4 . . ?
C11_8 C12_8 H12A_8 110.4 . . ?
C11_8 C12_8 H12B_8 110.4 . . ?
H12A_8 C12_8 H12B_8 108.6 . . ?
C2_5 O1_5 K1_4 121.8(8) . . ?
C5_5 O1_5 K1_4 130.1(8) . . ?
C5_5 O1_5 C2_5 104.2(10) . . ?
O1_5 C2_5 H2A_5 110.3 . . ?
O1_5 C2_5 H2B_5 110.3 . . ?
H2A_5 C2_5 H2B_5 108.6 . . ?
C3_5 C2_5 O1_5 107.0(13) . . ?
C3_5 C2_5 H2A_5 110.3 . . ?
C3_5 C2_5 H2B_5 110.3 . . ?
C2_5 C3_5 H3A_5 110.5 . . ?
C2_5 C3_5 H3B_5 110.5 . . ?
C2_5 C3_5 C4_5 106.2(15) . . ?
H3A_5 C3_5 H3B_5 108.7 . . ?
C4_5 C3_5 H3A_5 110.5 . . ?
C4_5 C3_5 H3B_5 110.5 . . ?
C3_5 C4_5 H4A_5 111.0 . . ?
C3_5 C4_5 H4B_5 111.0 . . ?
H4A_5 C4_5 H4B_5 109.0 . . ?
C5_5 C4_5 C3_5 103.9(12) . . ?
C5_5 C4_5 H4A_5 111.0 . . ?
C5_5 C4_5 H4B_5 111.0 . . ?
O1_5 C5_5 H5A_5 109.2 . . ?
O1_5 C5_5 H5B_5 109.2 . . ?
C4_5 C5_5 O1_5 112.2(14) . . ?
C4_5 C5_5 H5A_5 109.2 . . ?
C4_5 C5_5 H5B_5 109.2 . . ?
H5A_5 C5_5 H5B_5 107.9 . . ?
C2_15 O1_15 K1_4 109.0(18) . . ?
C5_15 O1_15 K1_4 94.2(17) . . ?
C5_15 O1_15 C2_15 109.4(16) . . ?
O1_15 C2_15 H2A_15 110.9 . . ?
O1_15 C2_15 H2B_15 110.9 . . ?
H2A_15 C2_15 H2B_15 108.9 . . ?
C3_15 C2_15 O1_15 104.2(18) . . ?
C3_15 C2_15 H2A_15 110.9 . . ?
C3_15 C2_15 H2B_15 110.9 . . ?
H4A_15 C4_15 H4B_15 108.8 . . ?
C3_15 C4_15 H4A_15 110.7 . . ?
C3_15 C4_15 H4B_15 110.7 . . ?
C5_15 C4_15 H4A_15 110.7 . . ?
C5_15 C4_15 H4B_15 110.7 . . ?
C5_15 C4_15 C3_15 105.3(19) . . ?
C2_15 C3_15 C4_15 109.9(19) . . ?
C2_15 C3_15 H3A_15 109.7 . . ?
C2_15 C3_15 H3B_15 109.7 . . ?
C4_15 C3_15 H3A_15 109.7 . . ?
C4_15 C3_15 H3B_15 109.7 . . ?
H3A_15 C3_15 H3B_15 108.2 . . ?
K1_4 C5_15 H5A_15 51.4 . . ?
K1_4 C5_15 H5B_15 139.8 . . ?
O1_15 C5_15 K1_4 61.4(14) . . ?
O1_15 C5_15 H5A_15 109.6 . . ?
O1_15 C5_15 H5B_15 109.6 . . ?
C4_15 C5_15 K1_4 110(2) . . ?
C4_15 C5_15 O1_15 110(2) . . ?
C4_15 C5_15 H5A_15 109.6 . . ?
C4_15 C5_15 H5B_15 109.6 . . ?
H5A_15 C5_15 H5B_15 108.1 . . ?
C2_6 C1_6 B1A 122.9(8) . . ?
C2_6 C1_6 C6_6 115.6(7) . . ?
C6_6 C1_6 B1A 121.3(8) . . ?
C1_6 C2_6 C3_6 122.4(8) . . ?
C1_6 C2_6 C7_6 122.9(8) . . ?
C3_6 C2_6 C7_6 114.5(10) . . ?
C2_6 C3_6 H3_6 119.9 . . ?
C4_6 C3_6 C2_6 120.1(8) . . ?
C4_6 C3_6 H3_6 119.9 . . ?
C3_6 C4_6 C5_6 118.3(7) . . ?
C3_6 C4_6 C8_6 121.5(9) . . ?
C5_6 C4_6 C8_6 120.2(8) . . ?
C4_6 C5_6 H5_6 119.2 . . ?
C6_6 C5_6 C4_6 121.6(7) . . ?
C6_6 C5_6 H5_6 119.2 . . ?
C1_6 C6_6 C9_6 120.7(7) . . ?
C5_6 C6_6 C1_6 121.7(9) . . ?
C5_6 C6_6 C9_6 117.6(7) . . ?
C2_6 C7_6 H7A_6 109.5 . . ?
C2_6 C7_6 H7B_6 109.5 . . ?
C2_6 C7_6 H7C_6 109.5 . . ?
H7A_6 C7_6 H7B_6 109.5 . . ?
H7A_6 C7_6 H7C_6 109.5 . . ?
H7B_6 C7_6 H7C_6 109.5 . . ?
C4_6 C8_6 H8A_6 109.5 . . ?
C4_6 C8_6 H8B_6 109.5 . . ?
C4_6 C8_6 H8C_6 109.5 . . ?
H8A_6 C8_6 H8B_6 109.5 . . ?
H8A_6 C8_6 H8C_6 109.5 . . ?
H8B_6 C8_6 H8C_6 109.5 . . ?
C6_6 C9_6 H9A_6 109.5 . . ?
C6_6 C9_6 H9B_6 109.5 . . ?
C6_6 C9_6 H9C_6 109.5 . . ?
H9A_6 C9_6 H9B_6 109.5 . . ?
H9A_6 C9_6 H9C_6 109.5 . . ?
H9B_6 C9_6 H9C_6 109.5 . . ?
C2_16 C1_16 B1B 121.7(9) . . ?
C6_16 C1_16 B1B 122.1(11) . . ?
C6_16 C1_16 C2_16 116.1(10) . . ?
C1_16 C2_16 C7_16 122.9(10) . . ?
C3_16 C2_16 C1_16 120.7(10) . . ?
C3_16 C2_16 C7_16 116.4(11) . . ?
C2_16 C3_16 H3_16 119.5 . . ?
C4_16 C3_16 C2_16 121.0(10) . . ?
C4_16 C3_16 H3_16 119.5 . . ?
C3_16 C4_16 C8_16 121.1(10) . . ?
C5_16 C4_16 C3_16 119.7(9) . . ?
C5_16 C4_16 C8_16 119.1(10) . . ?
C4_16 C5_16 H5_16 120.1 . . ?
C4_16 C5_16 C6_16 119.8(9) . . ?
C6_16 C5_16 H5_16 120.1 . . ?
C1_16 C6_16 C9_16 119.9(9) . . ?
C5_16 C6_16 C1_16 122.5(10) . . ?
C5_16 C6_16 C9_16 117.5(9) . . ?
C2_16 C7_16 H7A_16 109.5 . . ?
C2_16 C7_16 H7B_16 109.5 . . ?
C2_16 C7_16 H7C_16 109.5 . . ?
H7A_16 C7_16 H7B_16 109.5 . . ?
H7A_16 C7_16 H7C_16 109.5 . . ?
H7B_16 C7_16 H7C_16 109.5 . . ?
C4_16 C8_16 H8A_16 109.5 . . ?
C4_16 C8_16 H8B_16 109.5 . . ?
C4_16 C8_16 H8C_16 109.5 . . ?
H8A_16 C8_16 H8B_16 109.5 . . ?
H8A_16 C8_16 H8C_16 109.5 . . ?
H8B_16 C8_16 H8C_16 109.5 . . ?
C6_16 C9_16 H9A_16 109.5 . . ?
C6_16 C9_16 H9B_16 109.5 . . ?
C6_16 C9_16 H9C_16 109.5 . . ?
H9A_16 C9_16 H9B_16 109.5 . . ?
H9A_16 C9_16 H9C_16 109.5 . . ?
H9B_16 C9_16 H9C_16 109.5 . . ?
C2_7 C1_7 B1A 123.4(9) . . ?
C2_7 C1_7 C6_7 117.5(9) . . ?
C6_7 C1_7 B1A 118.9(10) . . ?
C1_7 C2_7 C3_7 119.9(8) . . ?
C1_7 C2_7 C7_7 122.6(10) . . ?
C3_7 C2_7 C7_7 117.5(10) . . ?
C2_7 C3_7 H3_7 119.5 . . ?
C4_7 C3_7 C2_7 121.0(9) . . ?
C4_7 C3_7 H3_7 119.5 . . ?
C3_7 C4_7 C5_7 119.6(9) . . ?
C3_7 C4_7 C8_7 120.3(10) . . ?
C5_7 C4_7 C8_7 120.1(9) . . ?
C4_7 C5_7 H5_7 119.4 . . ?
C6_7 C5_7 C4_7 121.2(10) . . ?
C6_7 C5_7 H5_7 119.4 . . ?
C1_7 C6_7 C9_7 119.5(10) . . ?
C5_7 C6_7 C1_7 120.6(10) . . ?
C5_7 C6_7 C9_7 119.9(11) . . ?
C2_7 C7_7 H7A_7 109.5 . . ?
C2_7 C7_7 H7B_7 109.5 . . ?
C2_7 C7_7 H7C_7 109.5 . . ?
H7A_7 C7_7 H7B_7 109.5 . . ?
H7A_7 C7_7 H7C_7 109.5 . . ?
H7B_7 C7_7 H7C_7 109.5 . . ?
C4_7 C8_7 H8A_7 109.5 . . ?
C4_7 C8_7 H8B_7 109.5 . . ?
C4_7 C8_7 H8C_7 109.5 . . ?
H8A_7 C8_7 H8B_7 109.5 . . ?
H8A_7 C8_7 H8C_7 109.5 . . ?
H8B_7 C8_7 H8C_7 109.5 . . ?
C6_7 C9_7 H9A_7 109.5 . . ?
C6_7 C9_7 H9B_7 109.5 . . ?
C6_7 C9_7 H9C_7 109.5 . . ?
H9A_7 C9_7 H9B_7 109.5 . . ?
H9A_7 C9_7 H9C_7 109.5 . . ?
H9B_7 C9_7 H9C_7 109.5 . . ?
C2_17 C1_17 B1B 124.4(12) . . ?
C2_17 C1_17 C6_17 112.6(12) . . ?
C6_17 C1_17 B1B 123.0(12) . . ?
C1_17 C2_17 C3_17 124.0(12) . . ?
C1_17 C2_17 C7_17 124.2(13) . . ?
C3_17 C2_17 C7_17 111.7(14) . . ?
C2_17 C3_17 H3_17 119.9 . . ?
C2_17 C3_17 C4_17 120.1(11) . . ?
C4_17 C3_17 H3_17 119.9 . . ?
C3_17 C4_17 C8_17 120.8(13) . . ?
C5_17 C4_17 C3_17 115.4(11) . . ?
C5_17 C4_17 C8_17 123.5(12) . . ?
C4_17 C5_17 H5_17 119.2 . . ?
C6_17 C5_17 C4_17 121.7(13) . . ?
C6_17 C5_17 H5_17 119.2 . . ?
C1_17 C6_17 C9_17 117.6(12) . . ?
C5_17 C6_17 C1_17 125.8(13) . . ?
C5_17 C6_17 C9_17 116.5(11) . . ?
C2_17 C7_17 H7A_17 109.5 . . ?
C2_17 C7_17 H7B_17 109.5 . . ?
C2_17 C7_17 H7C_17 109.5 . . ?
H7A_17 C7_17 H7B_17 109.5 . . ?
H7A_17 C7_17 H7C_17 109.5 . . ?
H7B_17 C7_17 H7C_17 109.5 . . ?
C4_17 C8_17 H8A_17 109.5 . . ?
C4_17 C8_17 H8B_17 109.5 . . ?
C4_17 C8_17 H8C_17 109.5 . . ?
H8A_17 C8_17 H8B_17 109.5 . . ?
H8A_17 C8_17 H8C_17 109.5 . . ?
H8B_17 C8_17 H8C_17 109.5 . . ?
C6_17 C9_17 H9A_17 109.5 . . ?
C6_17 C9_17 H9B_17 109.5 . . ?
C6_17 C9_17 H9C_17 109.5 . . ?
H9A_17 C9_17 H9B_17 109.5 . . ?
H9A_17 C9_17 H9C_17 109.5 . . ?
H9B_17 C9_17 H9C_17 109.5 . . ?

loop_
_geom_bond_atom_site_label_1
_geom_bond_atom_site_label_2
_geom_bond_distance
_geom_bond_site_symmetry_2
_geom_bond_publ_flag
B1A C20_3 1.592(16) . ?
B1A C1_6 1.579(16) . ?
B1A C1_7 1.612(16) . ?
B1B C20_3 1.43(2) . ?
B1B C1_16 1.63(2) . ?
B1B C1_17 1.58(2) . ?
C1_1 C2_1 1.372(7) . ?
C1_1 C6_1 1.386(7) . ?
C1_1 N1_3 1.443(6) . ?
C2_1 H2_1 0.9500 . ?
C2_1 C3_1 1.453(8) . ?
C3_1 H3_1 0.9500 . ?
C3_1 C4_1 1.371(9) . ?
C4_1 C5_1 1.346(9) . ?
C4_1 C7_1 1.527(8) . ?
C5_1 H5_1 0.9500 . ?
C5_1 C6_1 1.393(7) . ?
C6_1 H6_1 0.9500 . ?
C7_1 H7A_1 0.9800 . ?
C7_1 H7B_1 0.9800 . ?
C7_1 H7C_1 0.9800 . ?
C1_2 C2_2 1.380(7) . ?
C1_2 C6_2 1.396(6) . ?
C1_2 N1_3 1.405(6) . ?
C2_2 H2_2 0.9500 . ?
C2_2 C3_2 1.369(7) . ?
C3_2 H3_2 0.9500 . ?
C3_2 C4_2 1.372(6) . ?
C4_2 C5_2 1.370(8) . ?
C4_2 C7_2 1.516(8) . ?
C5_2 H5_2 0.9500 . ?
C5_2 C6_2 1.385(8) . ?
C6_2 H6_2 0.9500 . ?
C7_2 H7A_2 0.9800 . ?
C7_2 H7B_2 0.9800 . ?
C7_2 H7C_2 0.9800 . ?
N1_3 C1_3 1.437(5) . ?
C2_3 H2_3 0.9500 . ?
C2_3 C3_3 1.413(5) . ?
C2_3 C1_3 1.368(6) . ?
C3_3 C4_3 1.423(5) . ?
C3_3 C7_3 1.429(5) . ?
C4_3 C5_3 1.429(5) . ?
C4_3 C10_3 1.432(5) . ?
C5_3 H5_3 0.9500 . ?
C5_3 C6_3 1.368(5) . ?
C6_3 H6_3 0.9500 . ?
C6_3 C1_3 1.410(6) . ?
C7_3 H7_3 0.9500 . ?
C7_3 C8_3 1.336(6) . ?
C8_3 H8_3 0.9500 . ?
C8_3 C9_3 1.433(5) . ?
C9_3 C10_3 1.419(5) . ?
C9_3 C11_3 1.430(5) . ?
C10_3 C14_3 1.474(5) . ?
C11_3 H11_3 0.9500 . ?
C11_3 C12_3 1.383(6) . ?
C12_3 H12_3 0.9500 . ?
C12_3 C13_3 1.408(5) . ?
C13_3 C14_3 1.437(5) . ?
C13_3 C15_3 1.430(5) . ?
C14_3 C18_3 1.415(5) . ?
C15_3 H15_3 0.9500 . ?
C15_3 C16_3 1.361(6) . ?
C15_3 K1_4 3.461(4) . ?
C16_3 H16_3 1.0000 . ?
C16_3 C17_3 1.434(6) . ?
C16_3 K1_4 3.082(4) . ?
C17_3 C18_3 1.443(5) . ?
C17_3 C19_3 1.393(5) . ?
C18_3 C22_3 1.438(5) . ?
C19_3 H19_3 0.9500 . ?
C19_3 C20_3 1.424(6) . ?
C20_3 C21_3 1.443(5) . ?
C21_3 H21_3 0.9500 . ?
C21_3 C22_3 1.356(5) . ?
C21_3 K1_8 3.326(4) . ?
C22_3 H22_3 0.9500 . ?
C22_3 K1_8 3.249(4) . ?
K1_4 O2_4 2.807(4) . ?
K1_4 O3_4 2.739(4) . ?
K1_4 O4_4 2.782(4) . ?
K1_4 O5_4 2.780(4) . ?
K1_4 O6_4 2.858(4) . ?
K1_4 C6_4 3.515(7) . ?
K1_4 O1_4 2.781(4) . ?
K1_4 O1_5 2.762(9) . ?
K1_4 O1_15 2.98(2) . ?
K1_4 C5_15 3.39(3) . ?
C1_4 H1A_4 0.9900 . ?
C1_4 H1B_4 0.9900 . ?
C1_4 C2_4 1.476(10) . ?
C1_4 O1_4 1.441(8) . ?
O2_4 C2_4 1.398(7) . ?
O2_4 C3_4 1.435(8) . ?
C2_4 H2A_4 0.9900 . ?
C2_4 H2B_4 0.9900 . ?
O3_4 C4_4 1.400(7) . ?
O3_4 C5_4 1.419(7) . ?
C3_4 H3A_4 0.9900 . ?
C3_4 H3B_4 0.9900 . ?
C3_4 C4_4 1.481(9) . ?
O4_4 C7_4 1.453(7) . ?
O4_4 C6_4 1.348(8) . ?
C4_4 H4A_4 0.9900 . ?
C4_4 H4B_4 0.9900 . ?
O5_4 C8_4 1.376(7) . ?
O5_4 C9_4 1.445(6) . ?
C5_4 H5A_4 0.9900 . ?
C5_4 H5B_4 0.9900 . ?
C5_4 C6_4 1.484(10) . ?
O6_4 C10_4 1.377(7) . ?
O6_4 C11_4 1.436(8) . ?
C7_4 H7A_4 0.9900 . ?
C7_4 H7B_4 0.9900 . ?
C7_4 C8_4 1.454(9) . ?
C8_4 H8A_4 0.9900 . ?
C8_4 H8B_4 0.9900 . ?
C9_4 H9A_4 0.9900 . ?
C9_4 H9B_4 0.9900 . ?
C9_4 C10_4 1.452(9) . ?
C10_4 H10A_4 0.9900 . ?
C10_4 H10B_4 0.9900 . ?
C11_4 H11A_4 0.9900 . ?
C11_4 H11B_4 0.9900 . ?
C11_4 C12_4 1.436(10) . ?
C12_4 H12A_4 0.9900 . ?
C12_4 H12B_4 0.9900 . ?
C12_4 O1_4 1.385(8) . ?
C6_4 H6A_4 0.9900 . ?
C6_4 H6B_4 0.9900 . ?
K1_8 O1_8 2.744(6) . ?
K1_8 O2_8 2.794(6) . ?
K1_8 O3_8 2.949(11) . ?
K1_8 O4_8 2.753(5) . ?
K1_8 O5_8 2.743(7) . ?
K1_8 O6_8 2.335(8) . ?
K1_8 C6_8 3.484(11) . ?
K1_8 C7_8 3.493(9) . ?
K1_8 C10_8 3.39(4) . ?
O1_8 C1_8 1.406(10) . ?
O1_8 C12_8 1.458(9) . ?
O2_8 C2_8 1.424(9) . ?
O2_8 C3_8 1.393(16) . ?
O3_8 C4_8 1.39(5) . ?
O3_8 C5_8 1.371(19) . ?
O4_8 C6_8 1.405(13) . ?
O4_8 C7_8 1.424(10) . ?
O5_8 C8_8 1.397(11) . ?
O5_8 C9_8 1.475(12) . ?
O6_8 C10_8 1.45(5) . ?
O6_8 C11_8 1.606(15) . ?
C1_8 H1A_8 0.9900 . ?
C1_8 H1B_8 0.9900 . ?
C1_8 C2_8 1.495(11) . ?
C2_8 H2A_8 0.9900 . ?
C2_8 H2B_8 0.9900 . ?
C3_8 H3A_8 0.9900 . ?
C3_8 H3B_8 0.9900 . ?
C3_8 C4_8 1.74(4) . ?
C4_8 H4A_8 0.9900 . ?
C4_8 H4B_8 0.9900 . ?
C5_8 H5A_8 0.9900 . ?
C5_8 H5B_8 0.9900 . ?
C5_8 C6_8 1.46(2) . ?
C6_8 H6A_8 0.9900 . ?
C6_8 H6B_8 0.9900 . ?
C7_8 H7A_8 0.9900 . ?
C7_8 H7B_8 0.9900 . ?
C7_8 C8_8 1.526(15) . ?
C8_8 H8A_8 0.9900 . ?
C8_8 H8B_8 0.9900 . ?
C9_8 H9A_8 0.9900 . ?
C9_8 H9B_8 0.9900 . ?
C9_8 C10_8 1.29(5) . ?
C10_8 H10A_8 0.9900 . ?
C10_8 H10B_8 0.9900 . ?
C11_8 H11A_8 0.9900 . ?
C11_8 H11B_8 0.9900 . ?
C11_8 C12_8 1.514(17) . ?
C12_8 H12A_8 0.9900 . ?
C12_8 H12B_8 0.9900 . ?
O1_5 C2_5 1.501(17) . ?
O1_5 C5_5 1.430(16) . ?
C2_5 H2A_5 0.9900 . ?
C2_5 H2B_5 0.9900 . ?
C2_5 C3_5 1.414(17) . ?
C3_5 H3A_5 0.9900 . ?
C3_5 H3B_5 0.9900 . ?
C3_5 C4_5 1.54(2) . ?
C4_5 H4A_5 0.9900 . ?
C4_5 H4B_5 0.9900 . ?
C4_5 C5_5 1.43(2) . ?
C5_5 H5A_5 0.9900 . ?
C5_5 H5B_5 0.9900 . ?
O1_15 C2_15 1.51(2) . ?
O1_15 C5_15 1.40(2) . ?
C2_15 H2A_15 0.9900 . ?
C2_15 H2B_15 0.9900 . ?
C2_15 C3_15 1.40(2) . ?
C4_15 H4A_15 0.9900 . ?
C4_15 H4B_15 0.9900 . ?
C4_15 C3_15 1.53(3) . ?
C4_15 C5_15 1.39(3) . ?
C3_15 H3A_15 0.9900 . ?
C3_15 H3B_15 0.9900 . ?
C5_15 H5A_15 0.9900 . ?
C5_15 H5B_15 0.9900 . ?
C1_6 C2_6 1.408(11) . ?
C1_6 C6_6 1.412(10) . ?
C2_6 C3_6 1.413(9) . ?
C2_6 C7_6 1.501(12) . ?
C3_6 H3_6 0.9500 . ?
C3_6 C4_6 1.378(11) . ?
C4_6 C5_6 1.398(11) . ?
C4_6 C8_6 1.524(10) . ?
C5_6 H5_6 0.9500 . ?
C5_6 C6_6 1.387(10) . ?
C6_6 C9_6 1.531(11) . ?
C7_6 H7A_6 0.9800 . ?
C7_6 H7B_6 0.9800 . ?
C7_6 H7C_6 0.9800 . ?
C8_6 H8A_6 0.9800 . ?
C8_6 H8B_6 0.9800 . ?
C8_6 H8C_6 0.9800 . ?
C9_6 H9A_6 0.9800 . ?
C9_6 H9B_6 0.9800 . ?
C9_6 H9C_6 0.9800 . ?
C1_16 C2_16 1.417(12) . ?
C1_16 C6_16 1.416(11) . ?
C2_16 C3_16 1.408(11) . ?
C2_16 C7_16 1.483(13) . ?
C3_16 H3_16 0.9500 . ?
C3_16 C4_16 1.385(12) . ?
C4_16 C5_16 1.377(13) . ?
C4_16 C8_16 1.528(12) . ?
C5_16 H5_16 0.9500 . ?
C5_16 C6_16 1.401(12) . ?
C6_16 C9_16 1.531(12) . ?
C7_16 H7A_16 0.9800 . ?
C7_16 H7B_16 0.9800 . ?
C7_16 H7C_16 0.9800 . ?
C8_16 H8A_16 0.9800 . ?
C8_16 H8B_16 0.9800 . ?
C8_16 H8C_16 0.9800 . ?
C9_16 H9A_16 0.9800 . ?
C9_16 H9B_16 0.9800 . ?
C9_16 H9C_16 0.9800 . ?
C1_7 C2_7 1.408(11) . ?
C1_7 C6_7 1.423(12) . ?
C2_7 C3_7 1.409(11) . ?
C2_7 C7_7 1.480(14) . ?
C3_7 H3_7 0.9500 . ?
C3_7 C4_7 1.366(12) . ?
C4_7 C5_7 1.382(13) . ?
C4_7 C8_7 1.524(12) . ?
C5_7 H5_7 0.9500 . ?
C5_7 C6_7 1.377(13) . ?
C6_7 C9_7 1.549(13) . ?
C7_7 H7A_7 0.9800 . ?
C7_7 H7B_7 0.9800 . ?
C7_7 H7C_7 0.9800 . ?
C8_7 H8A_7 0.9800 . ?
C8_7 H8B_7 0.9800 . ?
C8_7 H8C_7 0.9800 . ?
C9_7 H9A_7 0.9800 . ?
C9_7 H9B_7 0.9800 . ?
C9_7 H9C_7 0.9800 . ?
C1_17 C2_17 1.375(18) . ?
C1_17 C6_17 1.418(16) . ?
C2_17 C3_17 1.428(17) . ?
C2_17 C7_17 1.58(2) . ?
C3_17 H3_17 0.9500 . ?
C3_17 C4_17 1.443(16) . ?
C4_17 C5_17 1.380(19) . ?
C4_17 C8_17 1.517(19) . ?
C5_17 H5_17 0.9500 . ?
C5_17 C6_17 1.37(2) . ?
C6_17 C9_17 1.472(18) . ?
C7_17 H7A_17 0.9800 . ?
C7_17 H7B_17 0.9800 . ?
C7_17 H7C_17 0.9800 . ?
C8_17 H8A_17 0.9800 . ?
C8_17 H8B_17 0.9800 . ?
C8_17 H8C_17 0.9800 . ?
C9_17 H9A_17 0.9800 . ?
C9_17 H9B_17 0.9800 . ?
C9_17 H9C_17 0.9800 . ?

loop_
_geom_torsion_atom_site_label_1
_geom_torsion_atom_site_label_2
_geom_torsion_atom_site_label_3
_geom_torsion_atom_site_label_4
_geom_torsion
_geom_torsion_site_symmetry_1
_geom_torsion_site_symmetry_2
_geom_torsion_site_symmetry_3
_geom_torsion_site_symmetry_4
_geom_torsion_publ_flag
B1A C20_3 C21_3 C22_3 -167.6(7) . . . . ?
B1A C20_3 C21_3 K1_8 93.2(7) . . . . ?
B1A C1_6 C2_6 C3_6 -171.7(10) . . . . ?
B1A C1_6 C2_6 C7_6 13.7(18) . . . . ?
B1A C1_6 C6_6 C5_6 171.4(10) . . . . ?
B1A C1_6 C6_6 C9_6 -6.7(15) . . . . ?
B1A C1_7 C2_7 C3_7 -178.9(10) . . . . ?
B1A C1_7 C2_7 C7_7 1.4(17) . . . . ?
B1A C1_7 C6_7 C5_7 179.9(11) . . . . ?
B1A C1_7 C6_7 C9_7 2.3(16) . . . . ?
B1B C20_3 C21_3 C22_3 -175.6(10) . . . . ?
B1B C1_16 C2_16 C3_16 -174.3(13) . . . . ?
B1B C1_16 C2_16 C7_16 6(2) . . . . ?
B1B C1_16 C6_16 C5_16 175.1(13) . . . . ?
B1B C1_16 C6_16 C9_16 -8.0(19) . . . . ?
B1B C1_17 C2_17 C3_17 179.3(13) . . . . ?
B1B C1_17 C2_17 C7_17 1(2) . . . . ?
B1B C1_17 C6_17 C5_17 -177.9(13) . . . . ?
B1B C1_17 C6_17 C9_17 6.2(18) . . . . ?
C1_1 C2_1 C3_1 C4_1 -1.7(7) . . . . ?
C1_1 N1_3 C1_3 C2_3 27.7(6) . . . . ?
C1_1 N1_3 C1_3 C6_3 -150.0(4) . . . . ?
C2_1 C1_1 C6_1 C5_1 2.2(7) . . . . ?
C2_1 C1_1 N1_3 C1_2 45.6(6) . . . . ?
C2_1 C1_1 N1_3 C1_3 -113.5(5) . . . . ?
C2_1 C3_1 C4_1 C5_1 2.9(8) . . . . ?
C2_1 C3_1 C4_1 C7_1 -178.3(5) . . . . ?
C3_1 C4_1 C5_1 C6_1 -1.6(8) . . . . ?
C4_1 C5_1 C6_1 C1_1 -1.0(8) . . . . ?
C6_1 C1_1 C2_1 C3_1 -0.8(7) . . . . ?
C6_1 C1_1 N1_3 C1_2 -136.5(5) . . . . ?
C6_1 C1_1 N1_3 C1_3 64.4(5) . . . . ?
C7_1 C4_1 C5_1 C6_1 179.6(5) . . . . ?
C1_2 C2_2 C3_2 C4_2 -1.4(10) . . . . ?
C1_2 N1_3 C1_3 C2_3 -131.6(4) . . . . ?
C1_2 N1_3 C1_3 C6_3 50.8(6) . . . . ?
C2_2 C1_2 C6_2 C5_2 0.2(7) . . . . ?
C2_2 C1_2 N1_3 C1_1 -138.1(5) . . . . ?
C2_2 C1_2 N1_3 C1_3 20.2(7) . . . . ?
C2_2 C3_2 C4_2 C5_2 0.9(9) . . . . ?
C2_2 C3_2 C4_2 C7_2 -179.7(5) . . . . ?
C3_2 C4_2 C5_2 C6_2 0.1(8) . . . . ?
C4_2 C5_2 C6_2 C1_2 -0.7(8) . . . . ?
C6_2 C1_2 C2_2 C3_2 0.8(8) . . . . ?
C6_2 C1_2 N1_3 C1_1 42.5(6) . . . . ?
C6_2 C1_2 N1_3 C1_3 -159.2(4) . . . . ?
C7_2 C4_2 C5_2 C6_2 -179.2(5) . . . . ?
N1_3 C1_1 C2_1 C3_1 177.1(4) . . . . ?
N1_3 C1_1 C6_1 C5_1 -175.8(4) . . . . ?
N1_3 C1_2 C2_2 C3_2 -178.6(5) . . . . ?
N1_3 C1_2 C6_2 C5_2 179.6(4) . . . . ?
C2_3 C3_3 C4_3 C5_3 5.9(5) . . . . ?
C2_3 C3_3 C4_3 C10_3 -178.0(4) . . . . ?
C2_3 C3_3 C7_3 C8_3 -174.0(4) . . . . ?
C3_3 C2_3 C1_3 N1_3 -179.7(4) . . . . ?
C3_3 C2_3 C1_3 C6_3 -2.0(6) . . . . ?
C3_3 C4_3 C5_3 C6_3 -3.3(6) . . . . ?
C3_3 C4_3 C10_3 C9_3 -12.4(5) . . . . ?
C3_3 C4_3 C10_3 C14_3 174.2(3) . . . . ?
C3_3 C7_3 C8_3 C9_3 -3.3(6) . . . . ?
C4_3 C3_3 C7_3 C8_3 4.7(6) . . . . ?
C4_3 C5_3 C6_3 C1_3 -2.0(6) . . . . ?
C4_3 C10_3 C14_3 C13_3 146.5(4) . . . . ?
C4_3 C10_3 C14_3 C18_3 -36.1(6) . . . . ?
C5_3 C4_3 C10_3 C9_3 163.3(4) . . . . ?
C5_3 C4_3 C10_3 C14_3 -10.1(6) . . . . ?
C5_3 C6_3 C1_3 N1_3 -177.5(4) . . . . ?
C5_3 C6_3 C1_3 C2_3 4.7(6) . . . . ?
C7_3 C3_3 C4_3 C5_3 -172.8(4) . . . . ?
C7_3 C3_3 C4_3 C10_3 3.3(5) . . . . ?
C7_3 C8_3 C9_3 C10_3 -6.0(6) . . . . ?
C7_3 C8_3 C9_3 C11_3 170.2(4) . . . . ?
C8_3 C9_3 C10_3 C4_3 13.6(5) . . . . ?
C8_3 C9_3 C10_3 C14_3 -172.5(3) . . . . ?
C8_3 C9_3 C11_3 C12_3 -164.1(4) . . . . ?
C9_3 C10_3 C14_3 C13_3 -27.0(5) . . . . ?
C9_3 C10_3 C14_3 C18_3 150.4(4) . . . . ?
C9_3 C11_3 C12_3 C13_3 -19.6(6) . . . . ?
C10_3 C4_3 C5_3 C6_3 -179.2(4) . . . . ?
C10_3 C9_3 C11_3 C12_3 12.1(6) . . . . ?
C10_3 C14_3 C18_3 C17_3 167.4(3) . . . . ?
C10_3 C14_3 C18_3 C22_3 -17.9(6) . . . . ?
C11_3 C9_3 C10_3 C4_3 -162.7(4) . . . . ?
C11_3 C9_3 C10_3 C14_3 11.2(5) . . . . ?
C11_3 C12_3 C13_3 C14_3 2.9(6) . . . . ?
C11_3 C12_3 C13_3 C15_3 -169.6(4) . . . . ?
C12_3 C13_3 C14_3 C10_3 20.5(5) . . . . ?
C12_3 C13_3 C14_3 C18_3 -157.1(4) . . . . ?
C12_3 C13_3 C15_3 C16_3 167.4(4) . . . . ?
C12_3 C13_3 C15_3 K1_4 -119.1(4) . . . . ?
C13_3 C14_3 C18_3 C17_3 -15.2(5) . . . . ?
C13_3 C14_3 C18_3 C22_3 159.5(4) . . . . ?
C13_3 C15_3 C16_3 C17_3 -6.1(6) . . . . ?
C13_3 C15_3 C16_3 K1_4 107.6(4) . . . . ?
C14_3 C13_3 C15_3 C16_3 -5.2(6) . . . . ?
C14_3 C13_3 C15_3 K1_4 68.3(4) . . . . ?
C14_3 C18_3 C22_3 C21_3 179.4(4) . . . . ?
C14_3 C18_3 C22_3 K1_8 -78.3(4) . . . . ?
C15_3 C13_3 C14_3 C10_3 -166.8(3) . . . . ?
C15_3 C13_3 C14_3 C18_3 15.6(5) . . . . ?
C15_3 C16_3 C17_3 C18_3 6.6(6) . . . . ?
C15_3 C16_3 C17_3 C19_3 -172.7(4) . . . . ?
C16_3 C17_3 C18_3 C14_3 4.2(5) . . . . ?
C16_3 C17_3 C18_3 C22_3 -171.0(3) . . . . ?
C16_3 C17_3 C19_3 C20_3 176.2(4) . . . . ?
C17_3 C18_3 C22_3 C21_3 -5.5(5) . . . . ?
C17_3 C18_3 C22_3 K1_8 96.7(3) . . . . ?
C17_3 C19_3 C20_3 B1A 169.9(7) . . . . ?
C17_3 C19_3 C20_3 B1B 178.3(9) . . . . ?
C17_3 C19_3 C20_3 C21_3 -4.9(6) . . . . ?
C18_3 C17_3 C19_3 C20_3 -3.1(6) . . . . ?
C19_3 C17_3 C18_3 C14_3 -176.5(4) . . . . ?
C19_3 C17_3 C18_3 C22_3 8.3(5) . . . . ?
C19_3 C20_3 C21_3 C22_3 8.0(6) . . . . ?
C19_3 C20_3 C21_3 K1_8 -91.3(4) . . . . ?
C20_3 B1A C1_6 C2_6 50.9(15) . . . . ?
C20_3 B1A C1_6 C6_6 -124.2(10) . . . . ?
C20_3 B1A C1_7 C2_7 56.6(15) . . . . ?
C20_3 B1A C1_7 C6_7 -128.3(11) . . . . ?
C20_3 B1B C1_16 C2_16 61(2) . . . . ?
C20_3 B1B C1_16 C6_16 -116.5(16) . . . . ?
C20_3 B1B C1_17 C2_17 57.0(19) . . . . ?
C20_3 B1B C1_17 C6_17 -122.0(14) . . . . ?
C20_3 C21_3 C22_3 C18_3 -2.9(6) . . . . ?
C20_3 C21_3 C22_3 K1_8 -128.3(4) . . . . ?
C1_3 C2_3 C3_3 C4_3 -3.4(6) . . . . ?
C1_3 C2_3 C3_3 C7_3 175.2(4) . . . . ?
K1_4 C15_3 C16_3 C17_3 -113.7(4) . . . . ?
K1_4 C16_3 C17_3 C18_3 -100.0(3) . . . . ?
K1_4 C16_3 C17_3 C19_3 80.7(4) . . . . ?
K1_4 O2_4 C2_4 C1_4 -45.5(6) . . . . ?
K1_4 O2_4 C3_4 C4_4 55.6(5) . . . . ?
K1_4 O3_4 C4_4 C3_4 44.0(6) . . . . ?
K1_4 O3_4 C5_4 C6_4 -36.8(7) . . . . ?
K1_4 C3_4 C4_4 O3_4 -29.2(4) . . . . ?
K1_4 O4_4 C7_4 C8_4 39.5(6) . . . . ?
K1_4 O4_4 C6_4 C5_4 -48.4(6) . . . . ?
K1_4 O5_4 C8_4 C7_4 53.2(6) . . . . ?
K1_4 O5_4 C9_4 C10_4 -41.8(6) . . . . ?
K1_4 O6_4 C10_4 C9_4 -54.5(5) . . . . ?
K1_4 O6_4 C11_4 C12_4 50.8(6) . . . . ?
K1_4 O1_5 C2_5 C3_5 135.8(11) . . . . ?
K1_4 O1_5 C5_5 C4_5 -144.5(12) . . . . ?
K1_4 O1_15 C2_15 C3_15 95(2) . . . . ?
K1_4 O1_15 C5_15 C4_15 -102(2) . . . . ?
O2_4 C3_4 C4_4 O3_4 -68.3(6) . . . . ?
C2_4 C1_4 O1_4 K1_4 -47.5(6) . . . . ?
C2_4 C1_4 O1_4 C12_4 174.0(5) . . . . ?
C2_4 O2_4 C3_4 K1_4 128.4(5) . . . . ?
C2_4 O2_4 C3_4 C4_4 -176.0(5) . . . . ?
O3_4 C5_4 C6_4 K1_4 24.9(5) . . . . ?
O3_4 C5_4 C6_4 O4_4 58.6(8) . . . . ?
C3_4 O2_4 C2_4 C1_4 -170.2(5) . . . . ?
O4_4 C7_4 C8_4 O5_4 -63.3(7) . . . . ?
C4_4 O3_4 C5_4 C6_4 -176.4(6) . . . . ?
O5_4 C9_4 C10_4 O6_4 64.9(6) . . . . ?
C5_4 O3_4 C4_4 C3_4 -176.3(6) . . . . ?
O6_4 C11_4 C12_4 O1_4 -64.8(7) . . . . ?
C7_4 O4_4 C6_4 K1_4 -133.4(5) . . . . ?
C7_4 O4_4 C6_4 C5_4 178.2(5) . . . . ?
C8_4 O5_4 C9_4 C10_4 -175.5(5) . . . . ?
C9_4 O5_4 C8_4 C7_4 -171.6(5) . . . . ?
C10_4 O6_4 C11_4 C12_4 178.4(5) . . . . ?
C11_4 O6_4 C10_4 C9_4 178.3(4) . . . . ?
C11_4 C12_4 O1_4 K1_4 46.1(7) . . . . ?
C11_4 C12_4 O1_4 C1_4 -177.1(5) . . . . ?
C6_4 O4_4 C7_4 C8_4 172.0(5) . . . . ?
O1_4 C1_4 C2_4 O2_4 62.4(7) . . . . ?
K1_8 C21_3 C22_3 C18_3 125.4(4) . . . . ?
K1_8 O1_8 C1_8 C2_8 38.7(8) . . . . ?
K1_8 O1_8 C12_8 C11_8 -34.6(10) . . . . ?
K1_8 O2_8 C2_8 C1_8 49.9(8) . . . . ?
K1_8 O2_8 C3_8 C4_8 60(2) . . . . ?
K1_8 O3_8 C4_8 C3_8 3(4) . . . . ?
K1_8 O3_8 C5_8 C6_8 6.6(15) . . . . ?
K1_8 O4_8 C6_8 C5_8 -67.0(12) . . . . ?
K1_8 O4_8 C7_8 C8_8 -54.7(10) . . . . ?
K1_8 O5_8 C8_8 C7_8 -33.7(10) . . . . ?
K1_8 O5_8 C9_8 C10_8 31(2) . . . . ?
K1_8 O6_8 C10_8 C9_8 44(5) . . . . ?
K1_8 O6_8 C11_8 C12_8 -35.3(14) . . . . ?
K1_8 C7_8 C8_8 O5_8 22.8(7) . . . . ?
O1_8 C1_8 C2_8 O2_8 -59.4(9) . . . . ?
O2_8 C3_8 C4_8 O3_8 -41(3) . . . . ?
O3_8 C5_8 C6_8 K1_8 -5.2(11) . . . . ?
O3_8 C5_8 C6_8 O4_8 38.2(17) . . . . ?
O4_8 C7_8 C8_8 O5_8 60.5(11) . . . . ?
O5_8 C9_8 C10_8 K1_8 -20.6(15) . . . . ?
O5_8 C9_8 C10_8 O6_8 -44(4) . . . . ?
O6_8 C11_8 C12_8 O1_8 39.7(12) . . . . ?
C1_8 O1_8 C12_8 C11_8 177.7(8) . . . . ?
C2_8 O2_8 C3_8 C4_8 -171.1(19) . . . . ?
C3_8 O2_8 C2_8 C1_8 -79.0(11) . . . . ?
C4_8 O3_8 C5_8 C6_8 159(2) . . . . ?
C5_8 O3_8 C4_8 C3_8 -147.0(19) . . . . ?
C6_8 O4_8 C7_8 K1_8 123.0(9) . . . . ?
C6_8 O4_8 C7_8 C8_8 68.3(12) . . . . ?
C7_8 O4_8 C6_8 K1_8 -122.9(8) . . . . ?
C7_8 O4_8 C6_8 C5_8 170.1(10) . . . . ?
C8_8 O5_8 C9_8 C10_8 -175(2) . . . . ?
C9_8 O5_8 C8_8 C7_8 170.8(10) . . . . ?
C10_8 O6_8 C11_8 C12_8 159(2) . . . . ?
C11_8 O6_8 C10_8 K1_8 167(2) . . . . ?
C11_8 O6_8 C10_8 C9_8 -150(3) . . . . ?
C12_8 O1_8 C1_8 C2_8 -173.2(8) . . . . ?
O1_5 C2_5 C3_5 C4_5 25.5(19) . . . . ?
C2_5 O1_5 C5_5 C4_5 13.0(19) . . . . ?
C2_5 C3_5 C4_5 C5_5 -17(2) . . . . ?
C3_5 C4_5 C5_5 O1_5 2(2) . . . . ?
C5_5 O1_5 C2_5 C3_5 -24.1(18) . . . . ?
O1_15 C2_15 C3_15 C4_15 2(4) . . . . ?
C2_15 O1_15 C5_15 K1_4 112(2) . . . . ?
C2_15 O1_15 C5_15 C4_15 9(4) . . . . ?
C3_15 C4_15 C5_15 K1_4 -74(3) . . . . ?
C3_15 C4_15 C5_15 O1_15 -8(4) . . . . ?
C5_15 O1_15 C2_15 C3_15 -7(4) . . . . ?
C5_15 C4_15 C3_15 C2_15 4(4) . . . . ?
C1_6 B1A C20_3 C19_3 4.9(14) . . . . ?
C1_6 B1A C20_3 C21_3 179.5(7) . . . . ?
C1_6 B1A C1_7 C2_7 -120.0(12) . . . . ?
C1_6 B1A C1_7 C6_7 55.1(15) . . . . ?
C1_6 C2_6 C3_6 C4_6 0.9(15) . . . . ?
C2_6 C1_6 C6_6 C5_6 -4.1(13) . . . . ?
C2_6 C1_6 C6_6 C9_6 177.9(9) . . . . ?
C2_6 C3_6 C4_6 C5_6 -5.1(13) . . . . ?
C2_6 C3_6 C4_6 C8_6 176.4(9) . . . . ?
C3_6 C4_6 C5_6 C6_6 4.7(13) . . . . ?
C4_6 C5_6 C6_6 C1_6 0.0(13) . . . . ?
C4_6 C5_6 C6_6 C9_6 178.2(8) . . . . ?
C6_6 C1_6 C2_6 C3_6 3.6(14) . . . . ?
C6_6 C1_6 C2_6 C7_6 -171.0(11) . . . . ?
C7_6 C2_6 C3_6 C4_6 176.0(11) . . . . ?
C8_6 C4_6 C5_6 C6_6 -176.8(8) . . . . ?
C1_16 B1B C20_3 C19_3 0.5(19) . . . . ?
C1_16 B1B C20_3 C21_3 -175.7(10) . . . . ?
C1_16 B1B C1_17 C2_17 -119.6(15) . . . . ?
C1_16 B1B C1_17 C6_17 61.4(19) . . . . ?
C1_16 C2_16 C3_16 C4_16 -1.4(19) . . . . ?
C2_16 C1_16 C6_16 C5_16 -2.8(18) . . . . ?
C2_16 C1_16 C6_16 C9_16 174.1(11) . . . . ?
C2_16 C3_16 C4_16 C5_16 -1.8(18) . . . . ?
C2_16 C3_16 C4_16 C8_16 179.3(11) . . . . ?
C3_16 C4_16 C5_16 C6_16 2.6(18) . . . . ?
C4_16 C5_16 C6_16 C1_16 -0.2(18) . . . . ?
C4_16 C5_16 C6_16 C9_16 -177.2(11) . . . . ?
C6_16 C1_16 C2_16 C3_16 3.5(18) . . . . ?
C6_16 C1_16 C2_16 C7_16 -175.8(15) . . . . ?
C7_16 C2_16 C3_16 C4_16 178.1(14) . . . . ?
C8_16 C4_16 C5_16 C6_16 -178.5(11) . . . . ?
C1_7 B1A C20_3 C19_3 -171.8(8) . . . . ?
C1_7 B1A C20_3 C21_3 2.8(14) . . . . ?
C1_7 B1A C1_6 C2_6 -132.3(11) . . . . ?
C1_7 B1A C1_6 C6_6 52.6(16) . . . . ?
C1_7 C2_7 C3_7 C4_7 -4.0(15) . . . . ?
C2_7 C1_7 C6_7 C5_7 -4.8(16) . . . . ?
C2_7 C1_7 C6_7 C9_7 177.7(11) . . . . ?
C2_7 C3_7 C4_7 C5_7 0.4(15) . . . . ?
C2_7 C3_7 C4_7 C8_7 -178.3(10) . . . . ?
C3_7 C4_7 C5_7 C6_7 0.9(17) . . . . ?
C4_7 C5_7 C6_7 C1_7 1.4(18) . . . . ?
C4_7 C5_7 C6_7 C9_7 178.9(11) . . . . ?
C6_7 C1_7 C2_7 C3_7 6.0(14) . . . . ?
C6_7 C1_7 C2_7 C7_7 -173.8(12) . . . . ?
C7_7 C2_7 C3_7 C4_7 175.8(12) . . . . ?
C8_7 C4_7 C5_7 C6_7 179.6(11) . . . . ?
C1_17 B1B C20_3 C19_3 -175.8(9) . . . . ?
C1_17 B1B C20_3 C21_3 8.0(18) . . . . ?
C1_17 B1B C1_16 C2_16 -122.6(14) . . . . ?
C1_17 B1B C1_16 C6_16 59.6(19) . . . . ?
C1_17 C2_17 C3_17 C4_17 -2.9(18) . . . . ?
C2_17 C1_17 C6_17 C5_17 3.0(18) . . . . ?
C2_17 C1_17 C6_17 C9_17 -172.9(11) . . . . ?
C2_17 C3_17 C4_17 C5_17 6.1(16) . . . . ?
C2_17 C3_17 C4_17 C8_17 -180.0(12) . . . . ?
C3_17 C4_17 C5_17 C6_17 -4.9(18) . . . . ?
C4_17 C5_17 C6_17 C1_17 0(2) . . . . ?
C4_17 C5_17 C6_17 C9_17 176.3(12) . . . . ?
C6_17 C1_17 C2_17 C3_17 -1.6(17) . . . . ?
C6_17 C1_17 C2_17 C7_17 -179.9(15) . . . . ?
C7_17 C2_17 C3_17 C4_17 175.5(13) . . . . ?
C8_17 C4_17 C5_17 C6_17 -178.7(13) . . . . ?

loop_
_exptl_oxdiff_crystal_face_indexfrac_h
_exptl_oxdiff_crystal_face_indexfrac_k
_exptl_oxdiff_crystal_face_indexfrac_l
_exptl_oxdiff_crystal_face_x
_exptl_oxdiff_crystal_face_y
_exptl_oxdiff_crystal_face_z
7.5998 0.6967 8.2539 0.2032 0.8437 0.4969
-1.1691 -2.4408 10.7900 0.9832 0.1822 -0.0091
1.1691 2.4408 -10.7900 -0.9832 -0.1822 0.0091
-0.5721 -9.3591 -1.7386 -0.1160 0.6307 -0.7673
-0.2847 9.0260 1.2390 0.1293 -0.7017 0.7007
-7.4149 -0.0391 -8.2012 -0.2103 -0.8735 -0.4391
